data_7046024
loop_
_publ_author_name
'Dang, Li-Long'
'Lin, Yue-Jian'
'Jin, Guo-Xin'

_publ_section_title
;
 Controllable assembly of rectangular macrocycles bearing different
 numbers of unsaturated sites based on half-sandwich iridium fragments.
;
_journal_issue 18
_journal_name_full 'Dalton transactions (Cambridge, England : 2003)'
_journal_page_first 6378
_journal_page_last 6385
_journal_paper_doi 10.1039/c8dt00461g
_journal_volume 47
_journal_year 2018
_chemical_formula_sum 'C87 H125 F12 Ir6 N7 O29 S4'
_chemical_formula_weight 3242.37
_space_group_crystal_system triclinic
_space_group_IT_number 2
_space_group_name_Hall '-P 1'
_space_group_name_H-M_alt 'P -1'
_symmetry_space_group_name_Hall '-P 1'
_symmetry_space_group_name_H-M 'P -1'
_atom_sites_solution_hydrogens geom
_audit_creation_method SHELXL-2014/7
_audit_update_record
;
2018-01-31 deposited with the CCDC.
2018-04-11 downloaded from the CCDC.
;
_cell_angle_alpha 71.018(2)
_cell_angle_beta 84.763(2)
_cell_angle_gamma 88.326(2)
_cell_formula_units_Z 4
_cell_length_a 17.8224(19)
_cell_length_b 21.279(2)
_cell_length_c 29.878(3)
_cell_measurement_reflns_used 9654
_cell_measurement_temperature 203(2)
_cell_measurement_theta_max 26.71
_cell_measurement_theta_min 2.27
_cell_volume 10670.1(19)
_computing_cell_refinement 'Bruker SAINT'
_computing_data_collection 'Bruker APEX2'
_computing_data_reduction 'Bruker SAINT'
_computing_molecular_graphics 'Bruker SHELXTL'
_computing_publication_material 'Bruker SHELXTL'
_computing_structure_refinement 'SHELXL-2014/7 (Sheldrick, 2014)'
_computing_structure_solution 'SHELXS-97 (Sheldrick, 2008)'
_diffrn_ambient_temperature 203(2)
_diffrn_measured_fraction_theta_full 0.987
_diffrn_measured_fraction_theta_max 0.988
_diffrn_measurement_device_type 'Bruker APEX-II CCD'
_diffrn_measurement_method '\f and \w scans'
_diffrn_radiation_type MoK\a
_diffrn_radiation_wavelength 0.71073
_diffrn_reflns_av_R_equivalents 0.0488
_diffrn_reflns_av_unetI/netI 0.0930
_diffrn_reflns_Laue_measured_fraction_full 0.987
_diffrn_reflns_Laue_measured_fraction_max 0.988
_diffrn_reflns_limit_h_max 16
_diffrn_reflns_limit_h_min -21
_diffrn_reflns_limit_k_max 24
_diffrn_reflns_limit_k_min -26
_diffrn_reflns_limit_l_max 36
_diffrn_reflns_limit_l_min -36
_diffrn_reflns_number 69455
_diffrn_reflns_point_group_measured_fraction_full 0.987
_diffrn_reflns_point_group_measured_fraction_max 0.988
_diffrn_reflns_theta_full 25.242
_diffrn_reflns_theta_max 26.000
_diffrn_reflns_theta_min 0.723
_exptl_absorpt_coefficient_mu 7.629
_exptl_absorpt_correction_T_max 0.745
_exptl_absorpt_correction_T_min 0.401
_exptl_absorpt_correction_type multi-scan
_exptl_absorpt_process_details sadabs
_exptl_crystal_colour red
_exptl_crystal_density_diffrn 2.018
_exptl_crystal_description block
_exptl_crystal_F_000 6248
_exptl_crystal_size_max 0.310
_exptl_crystal_size_mid 0.260
_exptl_crystal_size_min 0.200
_refine_diff_density_max 9.187
_refine_diff_density_min -4.723
_refine_diff_density_rms 0.423
_refine_ls_extinction_method none
_refine_ls_goodness_of_fit_ref 1.029
_refine_ls_hydrogen_treatment constr
_refine_ls_matrix_type full
_refine_ls_number_parameters 2519
_refine_ls_number_reflns 41428
_refine_ls_number_restraints 722
_refine_ls_restrained_S_all 1.028
_refine_ls_R_factor_all 0.1207
_refine_ls_R_factor_gt 0.0721
_refine_ls_shift/su_max 0.002
_refine_ls_shift/su_mean 0.000
_refine_ls_structure_factor_coef Fsqd
_refine_ls_weighting_details 'w=1/[\s^2^(Fo^2^)+(0.1621P)^2^+106.8122P] where P=(Fo^2^+2Fc^2^)/3'
_refine_ls_weighting_scheme calc
_refine_ls_wR_factor_gt 0.2016
_refine_ls_wR_factor_ref 0.2637
_reflns_Friedel_coverage 0.000
_reflns_number_gt 27029
_reflns_number_total 41428
_reflns_threshold_expression 'I > 2\s(I)'
_cod_data_source_file c8dt00461g2.cif
_cod_data_source_block 7
_cod_depositor_comments 'Adding full bibliography for 7046019--7046024.cif.'
_cod_original_cell_volume 10670(2)
_cod_database_code 7046024
_shelx_shelxl_version_number 2014/7
_shelx_space_group_comment
; 
The symmetry employed for this shelxl refinement is uniquely defined 
by the following loop, which should always be used as a source of 
symmetry information in preference to the above space-group names. 
They are only intended as comments. 
;
_shelx_estimated_absorpt_t_min 0.201
_shelx_estimated_absorpt_t_max 0.311

loop_
_space_group_symop_operation_xyz
'x, y, z'
'-x, -y, -z'

loop_
_atom_site_label
_atom_site_type_symbol
_atom_site_fract_x
_atom_site_fract_y
_atom_site_fract_z
_atom_site_U_iso_or_equiv
_atom_site_adp_type
_atom_site_occupancy
_atom_site_site_symmetry_order
_atom_site_calc_flag
_atom_site_refinement_flags_posn
_atom_site_refinement_flags_adp
_atom_site_refinement_flags_occupancy
_atom_site_disorder_assembly
_atom_site_disorder_group
Ir1 Ir 0.25986(3) 0.77398(3) 0.27320(2) 0.02543(16) Uani 1 1 d . . . . .
Ir2 Ir 0.13542(3) 0.63737(3) 0.16559(2) 0.02430(15) Uani 1 1 d . . . . .
Ir3 Ir -0.10666(4) 0.86365(3) 0.34617(2) 0.02880(16) Uani 1 1 d . . . . .
Ir4 Ir -0.22215(4) 0.70702(3) 0.25000(2) 0.02618(16) Uani 1 1 d . . . . .
Ir5 Ir 0.07281(4) 0.66739(3) 0.42091(2) 0.03310(17) Uani 1 1 d . . . . .
Ir6 Ir -0.04344(4) 0.84400(3) 0.09953(2) 0.02578(16) Uani 1 1 d . . . . .
Ir7 Ir 0.23207(3) 0.22762(3) 0.21337(2) 0.02720(16) Uani 1 1 d . . . . .
Ir8 Ir 0.34768(4) 0.35945(3) 0.32742(2) 0.02502(15) Uani 1 1 d . . . . .
Ir9 Ir 0.60137(3) 0.12773(3) 0.15443(2) 0.02566(16) Uani 1 1 d . . . . .
Ir10 Ir 0.70931(3) 0.27256(3) 0.26126(2) 0.02552(16) Uani 1 1 d . . . . .
Ir11 Ir 0.43512(4) 0.33146(3) 0.07385(2) 0.02776(16) Uani 1 1 d . . . . .
Ir12 Ir 0.50806(4) 0.14429(3) 0.40073(2) 0.03499(19) Uani 1 1 d . . . . .
N1 N 0.1450(8) 0.7998(7) 0.2880(5) 0.029(3) Uani 1 1 d . . . . .
N2 N -0.0030(7) 0.8365(6) 0.3162(5) 0.027(3) Uani 1 1 d . . . . .
N3 N 0.0388(7) 0.6725(6) 0.1968(5) 0.025(3) Uani 1 1 d . . . . .
N4 N -0.1058(8) 0.7023(6) 0.2315(5) 0.025(3) Uani 1 1 d . . . . .
N5 N 0.0270(8) 0.7706(7) 0.1303(5) 0.033(3) Uani 1 1 d . . . . .
H5 H 0.0716 0.7673 0.1168 0.039 Uiso 1 1 calc R U . . .
N6 N -0.1040(7) 0.7951(7) 0.1614(5) 0.029(3) Uani 1 1 d . . . . .
H6 H -0.1495 0.8076 0.1677 0.035 Uiso 1 1 calc R U . . .
N7 N 0.3468(8) 0.1981(7) 0.2026(5) 0.028(3) Uani 1 1 d . . . . .
N8 N 0.4961(8) 0.1583(7) 0.1803(5) 0.028(3) Uani 1 1 d . . . . .
N9 N 0.4470(8) 0.3197(6) 0.3003(4) 0.026(3) Uani 1 1 d . . . . .
N10 N 0.5903(7) 0.2817(6) 0.2728(5) 0.025(3) Uani 1 1 d . U . . .
N11 N 0.4455(8) 0.2213(7) 0.3666(4) 0.032(3) Uani 1 1 d . U . . .
H11 H 0.4000 0.2270 0.3778 0.039 Uiso 1 1 calc R U . . .
N12 N 0.5755(8) 0.1896(7) 0.3428(5) 0.037(4) Uani 1 1 d . U . . .
H12 H 0.6201 0.1737 0.3383 0.045 Uiso 1 1 calc R U . . .
N13 N 0.1197(11) 0.7307(8) 0.4486(5) 0.044(4) Uani 1 1 d . U . . .
N14 N 0.3907(9) 0.2710(8) 0.0426(6) 0.039(4) Uani 1 1 d . . . . .
O1 O 0.2315(7) 0.7852(6) 0.2023(4) 0.029(3) Uani 1 1 d . . . . .
O2 O 0.2164(6) 0.6754(6) 0.2790(4) 0.026(2) Uani 1 1 d . . . . .
O3 O 0.1734(7) 0.6197(5) 0.2356(4) 0.031(3) Uani 1 1 d . . . . .
O4 O 0.1813(6) 0.7316(5) 0.1585(4) 0.026(2) Uani 1 1 d . . . . .
O5 O -0.1549(6) 0.8707(5) 0.2797(4) 0.027(2) Uani 1 1 d . . . . .
O6 O -0.1426(7) 0.7620(5) 0.3567(4) 0.029(3) Uani 1 1 d . . . . .
O7 O -0.1882(7) 0.7014(5) 0.3176(4) 0.034(3) Uani 1 1 d . . . . .
O8 O -0.2032(6) 0.8082(6) 0.2430(4) 0.030(3) Uani 1 1 d . . . . .
O9 O 0.1421(7) 0.7155(6) 0.3586(4) 0.035(3) Uani 1 1 d . . . . .
O10 O 0.0045(7) 0.7504(5) 0.3863(4) 0.031(3) Uani 1 1 d . . . . .
O11 O 0.2525(7) 0.2138(6) 0.2861(4) 0.034(3) Uani 1 1 d . . . . .
O12 O 0.2776(6) 0.3246(5) 0.2096(4) 0.023(2) Uani 1 1 d . . . . .
O13 O 0.3170(7) 0.3781(5) 0.2561(4) 0.032(3) Uani 1 1 d . . . . .
O14 O 0.2962(7) 0.2678(5) 0.3316(4) 0.029(3) Uani 1 1 d . . . . .
O15 O 0.6421(7) 0.1156(5) 0.2229(4) 0.031(3) Uani 1 1 d . . . . .
O16 O 0.6412(6) 0.2271(5) 0.1476(4) 0.029(3) Uani 1 1 d . . . . .
O17 O 0.6844(6) 0.2842(5) 0.1900(4) 0.026(2) Uani 1 1 d . . . . .
O18 O 0.6855(6) 0.1723(5) 0.2655(4) 0.026(2) Uani 1 1 d . . . . .
O19 O 0.3598(7) 0.2841(6) 0.1326(4) 0.035(3) Uani 1 1 d . . . . .
O20 O 0.4964(6) 0.2462(6) 0.1118(4) 0.027(2) Uani 1 1 d . . . . .
O21 O 0.1560(9) 0.8221(10) 0.8228(7) 0.080(6) Uani 1 1 d . . . . .
O22 O 0.0996(12) 0.9187(9) 0.8338(8) 0.090(6) Uani 1 1 d . . . . .
O23 O 0.0420(13) 0.8643(12) 0.7856(8) 0.103(7) Uani 1 1 d . . . . .
O24 O 0.1589(13) 0.3257(9) 0.9338(8) 0.107(8) Uani 1 1 d . . . . .
O25 O 0.2344(11) 0.3427(11) 0.9935(7) 0.099(7) Uani 1 1 d . . . . .
O26 O 0.1017(10) 0.3686(12) 0.9920(8) 0.100(7) Uani 1 1 d . . . . .
O27 O 0.1997(11) 0.9395(10) 0.5067(8) 0.096(7) Uani 1 1 d . . . . .
O28 O 0.1783(12) 0.9523(11) 0.5877(7) 0.098(7) Uani 1 1 d . . . . .
O29 O 0.1392(14) 1.0359(8) 0.5195(8) 0.116(8) Uani 1 1 d . . . . .
O30 O 0.4293(14) 0.6455(14) 0.5003(9) 0.130(10) Uani 1 1 d . . . . .
O31 O 0.3636(17) 0.6954(11) 0.5500(8) 0.126(9) Uani 1 1 d . U . . .
O32 O 0.2899(13) 0.6648(12) 0.4917(8) 0.114(8) Uani 1 1 d . U . . .
O33 O 0.5200(9) 0.3947(8) 0.8747(5) 0.060(4) Uani 1 1 d . . . . .
O34 O 0.5599(11) 0.4608(12) 0.7934(7) 0.100(7) Uani 1 1 d . U . . .
O35 O 0.4999(19) 0.3468(13) 0.8108(9) 0.145(10) Uani 1 1 d . U . . .
O36 O 0.0694(17) 0.5132(13) 0.6647(10) 0.147(11) Uani 1 1 d D U . . .
O37 O -0.0392(10) 0.5458(13) 0.7070(8) 0.112(8) Uani 1 1 d D . . . .
O38 O 0.0966(16) 0.5538(19) 0.7258(10) 0.178(14) Uani 1 1 d D U . . .
O39 O 0.3566(8) 0.1772(9) 0.6768(7) 0.076(5) Uani 1 1 d . U . . .
O40 O 0.4813(17) 0.1409(16) 0.7072(13) 0.172(13) Uani 1 1 d . U . . .
O41 O 0.4157(13) 0.0890(11) 0.6579(11) 0.123(9) Uani 1 1 d . U . . .
O42 O 0.7907(15) -0.0199(14) 0.9257(11) 0.152(11) Uani 1 1 d . U . . .
O43 O 0.6633(13) -0.0536(11) 0.9589(7) 0.108(7) Uani 1 1 d . . . . .
O44 O 0.685(2) 0.003(2) 0.8767(12) 0.220(17) Uani 1 1 d . U . . .
S1 S 0.0901(4) 0.8594(4) 0.8234(3) 0.0713(19) Uani 1 1 d . . . . .
S2 S 0.1701(4) 0.3607(4) 0.9660(2) 0.0627(16) Uani 1 1 d . . . . .
S3 S 0.1593(4) 0.9694(3) 0.5402(2) 0.0614(16) Uani 1 1 d . . . . .
S4 S 0.3516(6) 0.6512(5) 0.5234(3) 0.097(3) Uani 1 1 d . . . . .
S5 S 0.5153(4) 0.4081(5) 0.8253(2) 0.076(2) Uani 1 1 d . . . . .
S6 S 0.0395(7) 0.5589(6) 0.6912(5) 0.159(6) Uani 1 1 d D . . . .
S7 S 0.4242(6) 0.1443(4) 0.6724(4) 0.111(3) Uani 1 1 d D . . . .
S8 S 0.7090(5) -0.0070(5) 0.9217(3) 0.093(3) Uani 1 1 d . . . . .
F1 F -0.0321(10) 0.8362(13) 0.8808(7) 0.132(8) Uani 1 1 d . U . . .
F2 F 0.0719(9) 0.7960(12) 0.9134(6) 0.111(7) Uani 1 1 d . U . . .
F3 F 0.0194(11) 0.7486(10) 0.8728(7) 0.113(6) Uani 1 1 d . . . . .
F4 F 0.2510(10) 0.4468(9) 0.8983(6) 0.101(6) Uani 1 1 d . . . . .
F5 F 0.1379(10) 0.4712(10) 0.8982(6) 0.108(6) Uani 1 1 d . U . . .
F6 F 0.2020(15) 0.4860(10) 0.9493(8) 0.136(8) Uani 1 1 d . U . . .
F7 F 0.0180(10) 0.9465(11) 0.5784(8) 0.128(7) Uani 1 1 d . U . . .
F8 F 0.0798(11) 0.8559(8) 0.5714(7) 0.116(7) Uani 1 1 d . . . . .
F9 F 0.0413(12) 0.9266(11) 0.5117(7) 0.125(7) Uani 1 1 d . . . . .
F10 F 0.2651(12) 0.5727(10) 0.5901(6) 0.112(6) Uani 1 1 d . . . . .
F11 F 0.3812(11) 0.5556(9) 0.5971(8) 0.113(6) Uani 1 1 d . . . . .
F12 F 0.3215(16) 0.5331(10) 0.5441(8) 0.152(10) Uani 1 1 d . . . . .
F13 F 0.4217(12) 0.5038(9) 0.8284(6) 0.116(7) Uani 1 1 d . . . . .
F14 F 0.3693(8) 0.4035(10) 0.8414(7) 0.101(6) Uani 1 1 d . . . . .
F15 F 0.4050(10) 0.4567(11) 0.7726(7) 0.122(7) Uani 1 1 d . U . . .
F16 F 0.1234(14) 0.6452(16) 0.6412(12) 0.209(13) Uani 1 1 d D U . . .
F17 F 0.031(2) 0.6728(19) 0.6836(14) 0.253(17) Uani 1 1 d D U . . .
F18 F 0.0001(16) 0.6408(18) 0.6193(9) 0.208(13) Uani 1 1 d D U . . .
F19 F 0.4390(13) 0.2119(13) 0.5884(7) 0.143(8) Uani 1 1 d D U . . .
F20 F 0.5463(12) 0.1681(14) 0.6179(10) 0.177(11) Uani 1 1 d D U . . .
F21 F 0.4962(11) 0.2542(10) 0.6346(8) 0.135(8) Uani 1 1 d D U . . .
F22 F 0.6281(15) 0.0798(16) 0.9303(13) 0.288(19) Uani 1 1 d D U . . .
F23 F 0.7168(16) 0.0578(10) 0.9787(8) 0.175(11) Uani 1 1 d D U . . .
F24 F 0.7396(15) 0.1152(12) 0.9080(9) 0.180(11) Uani 1 1 d D U . . .
C1 C 0.2054(8) 0.7332(7) 0.1982(5) 0.019(3) Uani 1 1 d . U . . .
C2 C 0.1961(8) 0.6720(7) 0.2402(5) 0.017(3) Uani 1 1 d . U . . .
C3 C -0.1758(9) 0.8167(8) 0.2772(6) 0.024(3) Uani 1 1 d . U . . .
C4 C -0.1697(9) 0.7540(7) 0.3220(6) 0.023(3) Uani 1 1 d . . . . .
C5 C 0.1095(8) 0.7661(7) 0.3282(5) 0.016(3) Uani 1 1 d . . . . .
C6 C 0.0333(9) 0.7837(7) 0.3444(6) 0.023(3) Uani 1 1 d . U . . .
C7 C 0.0365(10) 0.8750(8) 0.2736(6) 0.031(4) Uani 1 1 d . U . . .
C8 C 0.0005(10) 0.9302(8) 0.2436(6) 0.031(4) Uani 1 1 d . . . . .
H8 H -0.0500 0.9394 0.2514 0.037 Uiso 1 1 calc R U . . .
C9 C 0.0382(11) 0.9705(8) 0.2031(6) 0.035(4) Uani 1 1 d . . . . .
H9 H 0.0141 1.0079 0.1835 0.042 Uiso 1 1 calc R U . . .
C10 C 0.1094(11) 0.9567(9) 0.1914(6) 0.039(5) Uani 1 1 d . . . . .
H10 H 0.1359 0.9866 0.1646 0.047 Uiso 1 1 calc R U . . .
C11 C 0.1451(10) 0.8997(8) 0.2175(6) 0.031(4) Uani 1 1 d . . . . .
H11' H 0.1938 0.8895 0.2070 0.037 Uiso 1 1 calc R U . . .
C12 C 0.1091(8) 0.8573(7) 0.2594(6) 0.023(3) Uani 1 1 d . . . . .
C13 C 0.0029(9) 0.7268(7) 0.1726(6) 0.025(3) Uani 1 1 d . . . . .
C14 C -0.0732(9) 0.7448(9) 0.1914(6) 0.035(4) Uani 1 1 d . . . . .
C15 C -0.0651(9) 0.6476(8) 0.2554(6) 0.026(3) Uani 1 1 d . . . . .
H15 H -0.0863 0.6179 0.2842 0.031 Uiso 1 1 calc R U . . .
C16 C 0.0039(11) 0.6361(7) 0.2383(6) 0.033(4) Uani 1 1 d . . . . .
H16 H 0.0301 0.5993 0.2570 0.040 Uiso 1 1 calc R U . . .
C17 C 0.3292(11) 0.7536(13) 0.3300(9) 0.058(6) Uani 1 1 d . . . . .
C18 C 0.3739(9) 0.7436(9) 0.2898(7) 0.038(4) Uani 1 1 d . . . . .
C19 C 0.3767(10) 0.8051(9) 0.2516(7) 0.036(4) Uani 1 1 d . . . . .
C20 C 0.3329(11) 0.8511(11) 0.2673(6) 0.041(5) Uani 1 1 d . . . . .
C21 C 0.3091(10) 0.8184(10) 0.3183(7) 0.040(5) Uani 1 1 d . . . . .
C22 C 0.3187(12) 0.7027(12) 0.3779(7) 0.054(6) Uani 1 1 d . . . . .
H22A H 0.3673 0.6912 0.3906 0.081 Uiso 1 1 calc R U . . .
H22B H 0.2958 0.6633 0.3754 0.081 Uiso 1 1 calc R U . . .
H22C H 0.2863 0.7204 0.3988 0.081 Uiso 1 1 calc R U . . .
C23 C 0.4073(12) 0.6774(11) 0.2894(9) 0.054(6) Uani 1 1 d . . . . .
H23A H 0.3744 0.6417 0.3092 0.082 Uiso 1 1 calc R U . . .
H23B H 0.4565 0.6720 0.3016 0.082 Uiso 1 1 calc R U . . .
H23C H 0.4123 0.6761 0.2571 0.082 Uiso 1 1 calc R U . . .
C24 C 0.4154(11) 0.8191(11) 0.2031(7) 0.050(5) Uani 1 1 d . . . . .
H24A H 0.4565 0.8499 0.1988 0.075 Uiso 1 1 calc R U . . .
H24B H 0.3798 0.8386 0.1797 0.075 Uiso 1 1 calc R U . . .
H24C H 0.4350 0.7780 0.1992 0.075 Uiso 1 1 calc R U . . .
C25 C 0.3301(12) 0.9273(9) 0.2397(8) 0.053(6) Uani 1 1 d . . . . .
H25A H 0.3778 0.9475 0.2406 0.079 Uiso 1 1 calc R U . . .
H25B H 0.2899 0.9476 0.2544 0.079 Uiso 1 1 calc R U . . .
H25C H 0.3209 0.9341 0.2070 0.079 Uiso 1 1 calc R U . . .
C26 C 0.2649(13) 0.8571(13) 0.3470(8) 0.065(7) Uani 1 1 d . . . . .
H26A H 0.2299 0.8274 0.3708 0.097 Uiso 1 1 calc R U . . .
H26B H 0.2371 0.8927 0.3260 0.097 Uiso 1 1 calc R U . . .
H26C H 0.2995 0.8757 0.3626 0.097 Uiso 1 1 calc R U . . .
C27 C 0.1668(15) 0.5440(11) 0.1571(8) 0.059(7) Uani 1 1 d . . . . .
C28 C 0.0905(12) 0.5599(9) 0.1468(7) 0.048(5) Uani 1 1 d D . . . .
C29 C 0.0897(10) 0.6190(9) 0.1056(7) 0.046(5) Uani 1 1 d D . . . .
C30 C 0.1661(11) 0.6390(9) 0.0942(6) 0.048(5) Uani 1 1 d D . . . .
C31 C 0.2147(11) 0.5946(10) 0.1262(8) 0.043(5) Uani 1 1 d . U . . .
C32 C 0.1861(18) 0.4814(11) 0.1972(9) 0.089(9) Uani 1 1 d . U . . .
H32A H 0.2321 0.4620 0.1875 0.133 Uiso 1 1 calc R U . . .
H32B H 0.1453 0.4495 0.2042 0.133 Uiso 1 1 calc R U . . .
H32C H 0.1932 0.4929 0.2254 0.133 Uiso 1 1 calc R U . . .
C33 C 0.0194(18) 0.5191(13) 0.1710(11) 0.093(10) Uani 1 1 d . U . . .
H33A H 0.0281 0.4728 0.1738 0.140 Uiso 1 1 calc R U . . .
H33B H -0.0228 0.5358 0.1521 0.140 Uiso 1 1 calc R U . . .
H33C H 0.0081 0.5229 0.2024 0.140 Uiso 1 1 calc R U . . .
C34 C 0.0264(18) 0.6575(17) 0.0776(11) 0.101(10) Uani 1 1 d . U . . .
H34A H 0.0436 0.7020 0.0593 0.151 Uiso 1 1 calc R U . . .
H34B H -0.0166 0.6600 0.0994 0.151 Uiso 1 1 calc R U . . .
H34C H 0.0117 0.6349 0.0563 0.151 Uiso 1 1 calc R U . . .
C35 C 0.1854(19) 0.7060(11) 0.0550(8) 0.089(9) Uani 1 1 d D U . . .
H35A H 0.1461 0.7381 0.0562 0.133 Uiso 1 1 calc R U . . .
H35B H 0.1890 0.6998 0.0241 0.133 Uiso 1 1 calc R U . . .
H35C H 0.2332 0.7223 0.0600 0.133 Uiso 1 1 calc R U . . .
C36 C 0.2978(17) 0.5934(18) 0.1275(12) 0.106(11) Uani 1 1 d . U . . .
H36A H 0.3106 0.5705 0.1596 0.159 Uiso 1 1 calc R U . . .
H36B H 0.3168 0.6385 0.1171 0.159 Uiso 1 1 calc R U . . .
H36C H 0.3204 0.5702 0.1065 0.159 Uiso 1 1 calc R U . . .
C37 C -0.0887(12) 0.9565(9) 0.3551(6) 0.047(5) Uani 1 1 d D U . . .
C38 C -0.1672(12) 0.9448(9) 0.3581(7) 0.047(5) Uani 1 1 d . U . . .
C39 C -0.1858(13) 0.8865(12) 0.3982(8) 0.060(6) Uani 1 1 d . . . . .
C40 C -0.1162(12) 0.8627(10) 0.4170(7) 0.045(5) Uani 1 1 d . . . . .
C41 C -0.0573(12) 0.9054(10) 0.3923(6) 0.048(5) Uani 1 1 d D . . . .
C42 C -0.0524(15) 1.0194(10) 0.3222(10) 0.071(8) Uani 1 1 d . . . . .
H42A H -0.0450 1.0495 0.3398 0.107 Uiso 1 1 calc R U . . .
H42B H -0.0846 1.0402 0.2970 0.107 Uiso 1 1 calc R U . . .
H42C H -0.0040 1.0090 0.3086 0.107 Uiso 1 1 calc R U . . .
C43 C -0.2230(15) 0.9911(12) 0.3243(12) 0.085(9) Uani 1 1 d . . . . .
H43A H -0.2062 0.9957 0.2916 0.127 Uiso 1 1 calc R U . . .
H43B H -0.2243 1.0344 0.3285 0.127 Uiso 1 1 calc R U . . .
H43C H -0.2730 0.9717 0.3320 0.127 Uiso 1 1 calc R U . . .
C44 C -0.2665(13) 0.8552(15) 0.4132(10) 0.084(9) Uani 1 1 d . . . . .
H44A H -0.2767 0.8293 0.3931 0.125 Uiso 1 1 calc R U . . .
H44B H -0.3036 0.8903 0.4098 0.125 Uiso 1 1 calc R U . . .
H44C H -0.2691 0.8266 0.4461 0.125 Uiso 1 1 calc R U . . .
C45 C -0.1115(17) 0.8013(10) 0.4605(7) 0.072(9) Uani 1 1 d . . . . .
H45A H -0.0605 0.7842 0.4613 0.108 Uiso 1 1 calc R U . . .
H45B H -0.1458 0.7676 0.4590 0.108 Uiso 1 1 calc R U . . .
H45C H -0.1254 0.8130 0.4890 0.108 Uiso 1 1 calc R U . . .
C46 C 0.0239(14) 0.8985(13) 0.4037(10) 0.068(7) Uani 1 1 d . . . . .
H46A H 0.0267 0.8728 0.4369 0.103 Uiso 1 1 calc R U . . .
H46B H 0.0453 0.9423 0.3974 0.103 Uiso 1 1 calc R U . . .
H46C H 0.0521 0.8761 0.3840 0.103 Uiso 1 1 calc R U . . .
C47 C -0.3307(11) 0.6596(10) 0.2734(7) 0.045(5) Uani 1 1 d . U . . .
C48 C -0.3363(10) 0.7138(9) 0.2302(7) 0.034(4) Uani 1 1 d . U . . .
C49 C -0.2866(10) 0.7012(8) 0.1935(6) 0.036(4) Uani 1 1 d D U . . .
C50 C -0.2495(10) 0.6387(9) 0.2153(6) 0.040(5) Uani 1 1 d D U . . .
C51 C -0.2733(11) 0.6109(9) 0.2630(7) 0.039(4) Uani 1 1 d . U . . .
C52 C -0.3768(12) 0.6538(16) 0.3200(8) 0.082(9) Uani 1 1 d . U . . .
H52A H -0.4103 0.6917 0.3155 0.123 Uiso 1 1 calc R U . . .
H52B H -0.3433 0.6527 0.3440 0.123 Uiso 1 1 calc R U . . .
H52C H -0.4063 0.6132 0.3301 0.123 Uiso 1 1 calc R U . . .
C53 C -0.3864(15) 0.7744(14) 0.2219(11) 0.089(10) Uani 1 1 d . . . . .
H53A H -0.4283 0.7652 0.2462 0.133 Uiso 1 1 calc R U . . .
H53B H -0.4054 0.7852 0.1909 0.133 Uiso 1 1 calc R U . . .
H53C H -0.3575 0.8116 0.2232 0.133 Uiso 1 1 calc R U . . .
C54 C -0.2767(12) 0.7425(10) 0.1432(6) 0.045(5) Uani 1 1 d . . . . .
H54A H -0.3110 0.7800 0.1377 0.068 Uiso 1 1 calc R U . . .
H54B H -0.2874 0.7162 0.1235 0.068 Uiso 1 1 calc R U . . .
H54C H -0.2252 0.7586 0.1354 0.068 Uiso 1 1 calc R U . . .
C55 C -0.1907(12) 0.6094(9) 0.1898(8) 0.051(6) Uani 1 1 d . . . . .
H55A H -0.1699 0.5702 0.2120 0.077 Uiso 1 1 calc R U . . .
H55B H -0.1509 0.6417 0.1754 0.077 Uiso 1 1 calc R U . . .
H55C H -0.2127 0.5973 0.1653 0.077 Uiso 1 1 calc R U . . .
C56 C -0.2559(16) 0.5486(12) 0.2995(9) 0.073(8) Uani 1 1 d . . . . .
H56A H -0.2894 0.5139 0.2988 0.109 Uiso 1 1 calc R U . . .
H56B H -0.2626 0.5544 0.3305 0.109 Uiso 1 1 calc R U . . .
H56C H -0.2041 0.5361 0.2935 0.109 Uiso 1 1 calc R U . . .
C57 C 0.0643(13) 0.5745(9) 0.4102(7) 0.048(5) Uani 1 1 d . U . . .
C58 C 0.1160(13) 0.5684(10) 0.4424(8) 0.056(6) Uani 1 1 d D U . . .
C59 C 0.0780(13) 0.5824(9) 0.4825(7) 0.052(5) Uani 1 1 d D U . . .
C60 C 0.0058(14) 0.5985(10) 0.4734(7) 0.054(6) Uani 1 1 d D U . . .
C61 C -0.0071(12) 0.5934(9) 0.4279(7) 0.049(5) Uani 1 1 d D U . . .
C62 C 0.079(2) 0.5664(15) 0.3613(8) 0.099(10) Uani 1 1 d . U . . .
H62A H 0.0645 0.6066 0.3372 0.148 Uiso 1 1 calc R U . . .
H62B H 0.0503 0.5292 0.3601 0.148 Uiso 1 1 calc R U . . .
H62C H 0.1325 0.5583 0.3554 0.148 Uiso 1 1 calc R U . . .
C63 C 0.1978(15) 0.5508(13) 0.4374(10) 0.075(8) Uani 1 1 d . . . . .
H63A H 0.2150 0.5293 0.4686 0.112 Uiso 1 1 calc R U . . .
H63B H 0.2269 0.5910 0.4215 0.112 Uiso 1 1 calc R U . . .
H63C H 0.2043 0.5209 0.4188 0.112 Uiso 1 1 calc R U . . .
C64 C 0.1130(18) 0.5826(13) 0.5266(10) 0.096(11) Uani 1 1 d . . . . .
H64A H 0.1673 0.5860 0.5202 0.144 Uiso 1 1 calc R U . . .
H64B H 0.1001 0.5417 0.5522 0.144 Uiso 1 1 calc R U . . .
H64C H 0.0940 0.6202 0.5358 0.144 Uiso 1 1 calc R U . . .
C65 C -0.0553(18) 0.6088(15) 0.5081(12) 0.106(11) Uani 1 1 d . U . . .
H65A H -0.0805 0.5669 0.5249 0.160 Uiso 1 1 calc R U . . .
H65B H -0.0914 0.6407 0.4912 0.160 Uiso 1 1 calc R U . . .
H65C H -0.0336 0.6255 0.5306 0.160 Uiso 1 1 calc R U . . .
C66 C -0.0776(13) 0.6069(10) 0.4022(11) 0.073(8) Uani 1 1 d . U . . .
H66A H -0.0643 0.6169 0.3684 0.109 Uiso 1 1 calc R U . . .
H66B H -0.1039 0.6445 0.4078 0.109 Uiso 1 1 calc R U . . .
H66C H -0.1099 0.5681 0.4137 0.109 Uiso 1 1 calc R U . . .
C67 C -0.1049(7) 0.8908(6) 0.0401(4) 0.048(9) Uani 0.600(19) 1 d G U P A 1
C68 C -0.0988(7) 0.9355(6) 0.0672(4) 0.029(5) Uani 0.600(19) 1 d G U P A 1
C69 C -0.0197(7) 0.9487(5) 0.0674(4) 0.028(5) Uani 0.600(19) 1 d G U P A 1
C70 C 0.0231(6) 0.9122(6) 0.0405(4) 0.032(7) Uani 0.600(19) 1 d G U P A 1
C71 C -0.0296(7) 0.8764(5) 0.0236(4) 0.044(9) Uani 0.600(19) 1 d G U P A 1
C72 C -0.1785(10) 0.8634(9) 0.0306(7) 0.079(14) Uani 0.600(19) 1 d G U P A 1
H72A H -0.1988 0.8951 0.0030 0.118 Uiso 0.600(19) 1 calc R U P A 1
H72B H -0.2148 0.8562 0.0580 0.118 Uiso 0.600(19) 1 calc R U P A 1
H72C H -0.1685 0.8216 0.0246 0.118 Uiso 0.600(19) 1 calc R U P A 1
C73 C -0.1648(11) 0.9639(9) 0.0915(6) 0.099(18) Uani 0.600(19) 1 d G U P A 1
H73A H -0.2119 0.9473 0.0859 0.149 Uiso 0.600(19) 1 calc R U P A 1
H73B H -0.1598 0.9503 0.1254 0.149 Uiso 0.600(19) 1 calc R U P A 1
H73C H -0.1641 1.0120 0.0785 0.149 Uiso 0.600(19) 1 calc R U P A 1
C74 C 0.0132(12) 0.9936(8) 0.0920(6) 0.086(15) Uani 0.600(19) 1 d G U P A 1
H74A H 0.0677 0.9940 0.0867 0.130 Uiso 0.600(19) 1 calc R U P A 1
H74B H -0.0059 1.0385 0.0789 0.130 Uiso 0.600(19) 1 calc R U P A 1
H74C H -0.0016 0.9768 0.1258 0.130 Uiso 0.600(19) 1 calc R U P A 1
C75 C 0.1094(8) 0.9115(9) 0.0313(7) 0.063(12) Uani 0.600(19) 1 d G U P A 1
H75A H 0.1316 0.8938 0.0614 0.094 Uiso 0.600(19) 1 calc R U P A 1
H75B H 0.1274 0.9565 0.0151 0.094 Uiso 0.600(19) 1 calc R U P A 1
H75C H 0.1236 0.8839 0.0117 0.094 Uiso 0.600(19) 1 calc R U P A 1
C76 C -0.0091(12) 0.8311(8) -0.0066(6) 0.088(15) Uani 0.600(19) 1 d G U P A 1
H76A H 0.0163 0.7917 0.0122 0.133 Uiso 0.600(19) 1 calc R U P A 1
H76B H 0.0240 0.8547 -0.0342 0.133 Uiso 0.600(19) 1 calc R U P A 1
H76C H -0.0547 0.8181 -0.0168 0.133 Uiso 0.600(19) 1 calc R U P A 1
C67' C -0.1191(6) 0.9095(6) 0.0499(4) 0.033(11) Uani 0.400(19) 1 d G U P A 2
C68' C -0.0732(7) 0.9484(5) 0.0691(4) 0.029(7) Uani 0.400(19) 1 d G U P A 2
C69' C 0.0053(6) 0.9382(5) 0.0554(4) 0.024(6) Uani 0.400(19) 1 d G U P A 2
C70' C 0.0080(7) 0.8931(5) 0.0277(4) 0.008(7) Uani 0.400(19) 1 d G U P A 2
C71' C -0.0689(8) 0.8754(5) 0.0244(4) 0.027(10) Uani 0.400(19) 1 d G U P A 2
C72' C -0.2060(9) 0.9054(10) 0.0557(7) 0.059(15) Uani 0.400(19) 1 d G U P A 2
H72D H -0.2229 0.8848 0.0890 0.089 Uiso 0.400(19) 1 calc R U P A 2
H72E H -0.2227 0.8789 0.0374 0.089 Uiso 0.400(19) 1 calc R U P A 2
H72F H -0.2270 0.9497 0.0443 0.089 Uiso 0.400(19) 1 calc R U P A 2
C73' C -0.1028(12) 0.9927(8) 0.0988(6) 0.046(12) Uani 0.400(19) 1 d G U P A 2
H73D H -0.0606 1.0131 0.1071 0.069 Uiso 0.400(19) 1 calc R U P A 2
H73E H -0.1351 1.0270 0.0804 0.069 Uiso 0.400(19) 1 calc R U P A 2
H73F H -0.1313 0.9657 0.1275 0.069 Uiso 0.400(19) 1 calc R U P A 2
C74' C 0.0739(10) 0.9697(8) 0.0679(7) 0.047(13) Uani 0.400(19) 1 d G U P A 2
H74D H 0.1199 0.9548 0.0545 0.071 Uiso 0.400(19) 1 calc R U P A 2
H74E H 0.0706 1.0178 0.0550 0.071 Uiso 0.400(19) 1 calc R U P A 2
H74F H 0.0744 0.9565 0.1022 0.071 Uiso 0.400(19) 1 calc R U P A 2
C75' C 0.0800(10) 0.8683(9) 0.0058(6) 0.040(12) Uani 0.400(19) 1 d G U P A 2
H75D H 0.1236 0.8907 0.0106 0.061 Uiso 0.400(19) 1 calc R U P A 2
H75E H 0.0765 0.8777 -0.0280 0.061 Uiso 0.400(19) 1 calc R U P A 2
H75F H 0.0850 0.8207 0.0210 0.061 Uiso 0.400(19) 1 calc R U P A 2
C76' C -0.0930(13) 0.8285(9) -0.0018(6) 0.056(15) Uani 0.400(19) 1 d G U P A 2
H76D H -0.0788 0.8478 -0.0355 0.084 Uiso 0.400(19) 1 calc R U P A 2
H76E H -0.1472 0.8223 0.0035 0.084 Uiso 0.400(19) 1 calc R U P A 2
H76F H -0.0683 0.7858 0.0103 0.084 Uiso 0.400(19) 1 calc R U P A 2
C77 C 0.1539(15) 0.7569(12) 0.4691(9) 0.064(7) Uani 1 1 d . . . . .
C78 C 0.197(2) 0.8016(14) 0.4889(10) 0.106(11) Uani 1 1 d . U . . .
H78A H 0.2183 0.8388 0.4630 0.158 Uiso 1 1 calc R U . . .
H78B H 0.2366 0.7763 0.5068 0.158 Uiso 1 1 calc R U . . .
H78C H 0.1623 0.8180 0.5097 0.158 Uiso 1 1 calc R U . . .
C79 C 0.2787(8) 0.2657(7) 0.2914(5) 0.020(3) Uani 1 1 d . . . . .
C80 C 0.2921(9) 0.3267(7) 0.2490(6) 0.026(4) Uani 1 1 d . U . . .
C81 C 0.6617(8) 0.1674(6) 0.2281(5) 0.017(3) Uani 1 1 d . U . . .
C82 C 0.6639(8) 0.2325(8) 0.1846(6) 0.024(3) Uani 1 1 d . U . . .
C83 C 0.3870(8) 0.2325(7) 0.1644(5) 0.018(3) Uani 1 1 d . U . . .
C84 C 0.4630(9) 0.2092(7) 0.1513(6) 0.023(3) Uani 1 1 d . U . . .
C85 C 0.4520(11) 0.1186(9) 0.2213(7) 0.042(5) Uani 1 1 d . . . . .
C86 C 0.4811(9) 0.0610(8) 0.2515(6) 0.030(4) Uani 1 1 d . . . . .
H86 H 0.5314 0.0484 0.2466 0.036 Uiso 1 1 calc R U . . .
C87 C 0.4364(17) 0.0248(12) 0.2871(9) 0.077(8) Uani 1 1 d . U . . .
H87 H 0.4543 -0.0172 0.3045 0.093 Uiso 1 1 calc R U . . .
C88 C 0.3668(10) 0.0422(10) 0.3012(7) 0.039(4) Uani 1 1 d . U . . .
H88 H 0.3400 0.0164 0.3295 0.047 Uiso 1 1 calc R U . . .
C89 C 0.3387(12) 0.0971(9) 0.2731(7) 0.046(5) Uani 1 1 d . . . . .
H89 H 0.2887 0.1083 0.2803 0.055 Uiso 1 1 calc R U . . .
C90 C 0.3803(8) 0.1406(8) 0.2322(6) 0.023(3) Uani 1 1 d . . . . .
C91 C 0.4762(9) 0.2640(8) 0.3257(5) 0.027(4) Uani 1 1 d . . . . .
C92 C 0.5515(9) 0.2449(7) 0.3108(5) 0.022(3) Uani 1 1 d . U . . .
C93 C 0.5570(9) 0.3418(7) 0.2461(6) 0.022(3) Uani 1 1 d . . . . .
H93 H 0.5831 0.3698 0.2183 0.026 Uiso 1 1 calc R U . . .
C94 C 0.4878(9) 0.3586(9) 0.2606(6) 0.030(4) Uani 1 1 d . . . . .
H94 H 0.4667 0.3989 0.2426 0.036 Uiso 1 1 calc R U . . .
C95 C 0.1686(11) 0.2510(13) 0.1534(7) 0.066(7) Uani 1 1 d D U . . .
C96 C 0.1857(12) 0.1863(13) 0.1652(8) 0.057(6) Uani 1 1 d . U . . .
C97 C 0.1556(12) 0.1528(10) 0.2154(8) 0.047(5) Uani 1 1 d . U . . .
C98 C 0.1138(10) 0.2020(12) 0.2298(8) 0.049(5) Uani 1 1 d . U . . .
C99 C 0.1229(11) 0.2603(10) 0.1928(8) 0.048(5) Uani 1 1 d D U . . .
C100 C 0.1914(19) 0.3008(19) 0.1059(11) 0.120(13) Uani 1 1 d . U . . .
H10A H 0.2401 0.2887 0.0937 0.180 Uiso 1 1 calc R U . . .
H10B H 0.1947 0.3445 0.1091 0.180 Uiso 1 1 calc R U . . .
H10C H 0.1542 0.3016 0.0839 0.180 Uiso 1 1 calc R U . . .
C101 C 0.235(2) 0.1484(17) 0.1400(14) 0.131(14) Uani 1 1 d . U . . .
H10D H 0.2092 0.1431 0.1141 0.196 Uiso 1 1 calc R U . . .
H10E H 0.2456 0.1050 0.1620 0.196 Uiso 1 1 calc R U . . .
H10F H 0.2816 0.1724 0.1273 0.196 Uiso 1 1 calc R U . . .
C102 C 0.1572(18) 0.0741(14) 0.2437(12) 0.099(10) Uani 1 1 d . U . . .
H10G H 0.2073 0.0569 0.2393 0.149 Uiso 1 1 calc R U . . .
H10H H 0.1212 0.0516 0.2317 0.149 Uiso 1 1 calc R U . . .
H10I H 0.1440 0.0664 0.2773 0.149 Uiso 1 1 calc R U . . .
C103 C 0.0746(13) 0.1848(14) 0.2784(9) 0.076(8) Uani 1 1 d . U . . .
H10J H 0.0523 0.2245 0.2831 0.113 Uiso 1 1 calc R U . . .
H10K H 0.1106 0.1662 0.3017 0.113 Uiso 1 1 calc R U . . .
H10L H 0.0354 0.1524 0.2819 0.113 Uiso 1 1 calc R U . . .
C104 C 0.0872(19) 0.3222(14) 0.1933(13) 0.111(12) Uani 1 1 d . U . . .
H10M H 0.1015 0.3568 0.1636 0.166 Uiso 1 1 calc R U . . .
H10N H 0.0329 0.3166 0.1972 0.166 Uiso 1 1 calc R U . . .
H10O H 0.1034 0.3344 0.2195 0.166 Uiso 1 1 calc R U . . .
C105 C 0.3924(11) 0.4392(8) 0.3461(6) 0.034(4) Uani 1 1 d . U . . .
C106 C 0.3128(11) 0.4512(8) 0.3372(6) 0.034(4) Uani 1 1 d . . . . .
C107 C 0.2645(10) 0.3973(11) 0.3690(6) 0.042(5) Uani 1 1 d . . . . .
C108 C 0.3189(11) 0.3543(9) 0.3990(6) 0.035(4) Uani 1 1 d . . . . .
C109 C 0.3939(12) 0.3777(10) 0.3881(7) 0.044(5) Uani 1 1 d . . . . .
C110 C 0.4580(12) 0.4824(11) 0.3229(8) 0.059(6) Uani 1 1 d . . . . .
H11A H 0.4515 0.5030 0.2893 0.088 Uiso 1 1 calc R U . . .
H11B H 0.5036 0.4558 0.3265 0.088 Uiso 1 1 calc R U . . .
H11C H 0.4618 0.5166 0.3375 0.088 Uiso 1 1 calc R U . . .
C111 C 0.2886(15) 0.5117(11) 0.2993(9) 0.067(7) Uani 1 1 d . . . . .
H11D H 0.2441 0.5014 0.2866 0.100 Uiso 1 1 calc R U . . .
H11E H 0.3289 0.5258 0.2741 0.100 Uiso 1 1 calc R U . . .
H11F H 0.2771 0.5471 0.3127 0.100 Uiso 1 1 calc R U . . .
C112 C 0.1819(13) 0.3920(17) 0.3710(11) 0.091(10) Uani 1 1 d . . . . .
H11G H 0.1587 0.4078 0.3960 0.136 Uiso 1 1 calc R U . . .
H11H H 0.1680 0.3459 0.3775 0.136 Uiso 1 1 calc R U . . .
H11I H 0.1646 0.4187 0.3408 0.136 Uiso 1 1 calc R U . . .
C113 C 0.2951(18) 0.2883(12) 0.4380(8) 0.079(9) Uani 1 1 d . . . . .
H11J H 0.2412 0.2823 0.4392 0.118 Uiso 1 1 calc R U . . .
H11K H 0.3211 0.2516 0.4308 0.118 Uiso 1 1 calc R U . . .
H11L H 0.3082 0.2895 0.4685 0.118 Uiso 1 1 calc R U . . .
C114 C 0.4620(15) 0.3500(13) 0.4104(9) 0.071(7) Uani 1 1 d . . . . .
H11M H 0.4762 0.3757 0.4298 0.107 Uiso 1 1 calc R U . . .
H11N H 0.5025 0.3514 0.3861 0.107 Uiso 1 1 calc R U . . .
H11O H 0.4529 0.3042 0.4302 0.107 Uiso 1 1 calc R U . . .
C115 C 0.6648(11) 0.0447(8) 0.1436(7) 0.036(4) Uani 1 1 d . . . . .
C116 C 0.5855(12) 0.0350(9) 0.1441(7) 0.049(6) Uani 1 1 d D . . . .
C117 C 0.5538(14) 0.0859(11) 0.1063(8) 0.063(7) Uani 1 1 d D . . . .
C118 C 0.6160(10) 0.1281(10) 0.0838(7) 0.036(4) Uani 1 1 d . . . . .
C119 C 0.6845(9) 0.1048(10) 0.1054(7) 0.036(4) Uani 1 1 d . . . . .
C120 C 0.7172(15) 0.0007(10) 0.1797(9) 0.069(8) Uani 1 1 d . . . . .
H12A H 0.7682 0.0179 0.1716 0.103 Uiso 1 1 calc R U . . .
H12B H 0.6999 0.0011 0.2114 0.103 Uiso 1 1 calc R U . . .
H12C H 0.7163 -0.0444 0.1789 0.103 Uiso 1 1 calc R U . . .
C121 C 0.5422(16) -0.0273(13) 0.1768(11) 0.086(10) Uani 1 1 d . . . . .
H12D H 0.4908 -0.0152 0.1843 0.129 Uiso 1 1 calc R U . . .
H12E H 0.5668 -0.0457 0.2060 0.129 Uiso 1 1 calc R U . . .
H12F H 0.5417 -0.0603 0.1608 0.129 Uiso 1 1 calc R U . . .
C122 C 0.4727(14) 0.0912(13) 0.0934(11) 0.075(9) Uani 1 1 d . . . . .
H12G H 0.4613 0.1371 0.0762 0.113 Uiso 1 1 calc R U . . .
H12H H 0.4390 0.0759 0.1222 0.113 Uiso 1 1 calc R U . . .
H12I H 0.4660 0.0639 0.0736 0.113 Uiso 1 1 calc R U . . .
C123 C 0.6155(12) 0.1934(12) 0.0397(8) 0.057(6) Uani 1 1 d . . . . .
H12J H 0.6589 0.1936 0.0176 0.085 Uiso 1 1 calc R U . . .
H12K H 0.6176 0.2318 0.0503 0.085 Uiso 1 1 calc R U . . .
H12L H 0.5697 0.1950 0.0241 0.085 Uiso 1 1 calc R U . . .
C124 C 0.7629(10) 0.1316(12) 0.0917(9) 0.057(6) Uani 1 1 d . . . . .
H12M H 0.7930 0.1140 0.1185 0.085 Uiso 1 1 calc R U . . .
H12N H 0.7617 0.1797 0.0825 0.085 Uiso 1 1 calc R U . . .
H12O H 0.7851 0.1184 0.0653 0.085 Uiso 1 1 calc R U . . .
C125 C 0.7690(13) 0.3588(11) 0.2544(7) 0.051(5) Uani 1 1 d . . . . .
C126 C 0.7356(12) 0.3362(9) 0.3000(7) 0.043(5) Uani 1 1 d . . . . .
C127 C 0.7638(12) 0.2701(11) 0.3237(7) 0.050(5) Uani 1 1 d . U . . .
C128 C 0.8197(10) 0.2547(9) 0.2884(7) 0.039(4) Uani 1 1 d . U . . .
C129 C 0.8221(11) 0.3142(11) 0.2470(7) 0.045(5) Uani 1 1 d . U . . .
C130 C 0.7555(15) 0.4282(12) 0.2170(9) 0.077(8) Uani 1 1 d . . . . .
H13A H 0.7857 0.4614 0.2229 0.115 Uiso 1 1 calc R U . . .
H13B H 0.7027 0.4399 0.2196 0.115 Uiso 1 1 calc R U . . .
H13C H 0.7699 0.4265 0.1853 0.115 Uiso 1 1 calc R U . . .
C131 C 0.6781(13) 0.3698(11) 0.3225(9) 0.060(6) Uani 1 1 d . . . . .
H13D H 0.6987 0.3799 0.3483 0.090 Uiso 1 1 calc R U . . .
H13E H 0.6346 0.3409 0.3349 0.090 Uiso 1 1 calc R U . . .
H13F H 0.6629 0.4106 0.2992 0.090 Uiso 1 1 calc R U . . .
C132 C 0.7482(14) 0.2281(9) 0.3728(7) 0.055(6) Uani 1 1 d . . . . .
H13G H 0.7818 0.2399 0.3926 0.082 Uiso 1 1 calc R U . . .
H13H H 0.7559 0.1819 0.3751 0.082 Uiso 1 1 calc R U . . .
H13I H 0.6964 0.2345 0.3836 0.082 Uiso 1 1 calc R U . . .
C133 C 0.8605(14) 0.1880(13) 0.3011(9) 0.075(8) Uani 1 1 d . U . . .
H13J H 0.9113 0.1942 0.2856 0.112 Uiso 1 1 calc R U . . .
H13K H 0.8336 0.1572 0.2906 0.112 Uiso 1 1 calc R U . . .
H13L H 0.8627 0.1704 0.3353 0.112 Uiso 1 1 calc R U . . .
C134 C 0.8731(13) 0.3236(15) 0.2015(9) 0.080(8) Uani 1 1 d . U . . .
H13M H 0.9054 0.2851 0.2053 0.120 Uiso 1 1 calc R U . . .
H13N H 0.8424 0.3288 0.1753 0.120 Uiso 1 1 calc R U . . .
H13O H 0.9038 0.3630 0.1948 0.120 Uiso 1 1 calc R U . . .
C135 C 0.3934(10) 0.4307(8) 0.0511(6) 0.029(4) Uani 1 1 d . . . . .
C136 C 0.4449(11) 0.4218(8) 0.0874(7) 0.038(4) Uani 1 1 d . . . . .
C137 C 0.5187(13) 0.4055(10) 0.0699(7) 0.048(5) Uani 1 1 d . . . . .
C138 C 0.5121(9) 0.4014(9) 0.0232(6) 0.032(4) Uani 1 1 d . . . . .
C139 C 0.4356(10) 0.4185(8) 0.0119(6) 0.031(4) Uani 1 1 d . . . . .
C140 C 0.3113(12) 0.4498(13) 0.0552(9) 0.065(7) Uani 1 1 d . . . . .
H14A H 0.2959 0.4471 0.0878 0.097 Uiso 1 1 calc R U . . .
H14B H 0.2809 0.4198 0.0460 0.097 Uiso 1 1 calc R U . . .
H14C H 0.3045 0.4950 0.0344 0.097 Uiso 1 1 calc R U . . .
C141 C 0.4216(15) 0.4314(12) 0.1368(7) 0.062(7) Uani 1 1 d . . . . .
H14D H 0.4482 0.3994 0.1612 0.093 Uiso 1 1 calc R U . . .
H14E H 0.3677 0.4247 0.1444 0.093 Uiso 1 1 calc R U . . .
H14F H 0.4345 0.4760 0.1353 0.093 Uiso 1 1 calc R U . . .
C142 C 0.5880(12) 0.3898(10) 0.0977(8) 0.050(5) Uani 1 1 d . . . . .
H14G H 0.6119 0.4309 0.0962 0.075 Uiso 1 1 calc R U . . .
H14H H 0.6232 0.3640 0.0840 0.075 Uiso 1 1 calc R U . . .
H14I H 0.5733 0.3644 0.1305 0.075 Uiso 1 1 calc R U . . .
C143 C 0.5755(14) 0.3841(11) -0.0072(9) 0.072(8) Uani 1 1 d . . . . .
H14J H 0.5552 0.3671 -0.0301 0.108 Uiso 1 1 calc R U . . .
H14K H 0.6071 0.3506 0.0126 0.108 Uiso 1 1 calc R U . . .
H14L H 0.6053 0.4236 -0.0240 0.108 Uiso 1 1 calc R U . . .
C144 C 0.4053(15) 0.4230(10) -0.0355(7) 0.058(6) Uani 1 1 d . . . . .
H14M H 0.3538 0.4070 -0.0298 0.087 Uiso 1 1 calc R U . . .
H14N H 0.4362 0.3960 -0.0506 0.087 Uiso 1 1 calc R U . . .
H14O H 0.4067 0.4689 -0.0562 0.087 Uiso 1 1 calc R U . . .
C145 C 0.4847(11) 0.1117(10) 0.4763(6) 0.038(4) Uani 1 1 d . . . . .
C146 C 0.4350(11) 0.0771(10) 0.4579(7) 0.044(5) Uani 1 1 d . . . . .
C147 C 0.4817(12) 0.0403(8) 0.4333(6) 0.044(5) Uani 1 1 d . . . . .
C148 C 0.5603(11) 0.0504(8) 0.4366(6) 0.037(5) Uani 1 1 d . . . . .
C149 C 0.5606(13) 0.0958(9) 0.4653(7) 0.048(5) Uani 1 1 d . . . . .
C150 C 0.4588(16) 0.1572(11) 0.5049(7) 0.071(8) Uani 1 1 d . . . . .
H15A H 0.5000 0.1861 0.5048 0.106 Uiso 1 1 calc R U . . .
H15B H 0.4431 0.1305 0.5373 0.106 Uiso 1 1 calc R U . . .
H15C H 0.4167 0.1840 0.4907 0.106 Uiso 1 1 calc R U . . .
C151 C 0.3550(13) 0.0798(12) 0.4588(9) 0.070(8) Uani 1 1 d . . . . .
H15D H 0.3404 0.1014 0.4269 0.105 Uiso 1 1 calc R U . . .
H15E H 0.3354 0.1048 0.4793 0.105 Uiso 1 1 calc R U . . .
H15F H 0.3346 0.0351 0.4709 0.105 Uiso 1 1 calc R U . . .
C152 C 0.4586(15) -0.0031(12) 0.4051(8) 0.066(7) Uani 1 1 d . . . . .
H15G H 0.4591 -0.0494 0.4248 0.099 Uiso 1 1 calc R U . . .
H15H H 0.4937 0.0034 0.3772 0.099 Uiso 1 1 calc R U . . .
H15I H 0.4083 0.0090 0.3953 0.099 Uiso 1 1 calc R U . . .
C153 C 0.6306(15) 0.0229(12) 0.4164(8) 0.074(8) Uani 1 1 d . . . . .
H15J H 0.6159 -0.0038 0.3978 0.111 Uiso 1 1 calc R U . . .
H15K H 0.6584 -0.0044 0.4422 0.111 Uiso 1 1 calc R U . . .
H15L H 0.6621 0.0594 0.3962 0.111 Uiso 1 1 calc R U . . .
C154 C 0.6312(14) 0.1237(12) 0.4780(8) 0.068(7) Uani 1 1 d . . . . .
H15M H 0.6724 0.1252 0.4541 0.102 Uiso 1 1 calc R U . . .
H15N H 0.6449 0.0954 0.5088 0.102 Uiso 1 1 calc R U . . .
H15O H 0.6209 0.1683 0.4790 0.102 Uiso 1 1 calc R U . . .
C155 C 0.3629(12) 0.2461(9) 0.0190(7) 0.043(5) Uani 1 1 d . . . . .
C156 C 0.3388(18) 0.2113(13) -0.0109(9) 0.086(9) Uani 1 1 d . U . . .
H15P H 0.3799 0.2095 -0.0341 0.130 Uiso 1 1 calc R U . . .
H15Q H 0.2963 0.2344 -0.0272 0.130 Uiso 1 1 calc R U . . .
H15R H 0.3239 0.1665 0.0083 0.130 Uiso 1 1 calc R U . . .
C157 C 0.0373(13) 0.8069(15) 0.8740(10) 0.069(7) Uani 1 1 d . U . . .
C158 C 0.1886(16) 0.4423(16) 0.9290(10) 0.075(8) Uani 1 1 d . U . . .
C159 C 0.0707(16) 0.9193(16) 0.5510(12) 0.084(9) Uani 1 1 d . . . . .
C160 C 0.3316(14) 0.5779(16) 0.5609(12) 0.075(8) Uani 1 1 d . . . . .
C161 C 0.4273(15) 0.4472(14) 0.8147(10) 0.071(7) Uani 1 1 d . . . . .
C162 C 0.0479(15) 0.6423(11) 0.6511(9) 0.125(13) Uani 1 1 d D U . . .
C163 C 0.4822(9) 0.1961(9) 0.6273(7) 0.066(7) Uani 1 1 d D U . . .
C164 C 0.7000(17) 0.0611(15) 0.9352(11) 0.17(2) Uani 1 1 d D U . . .
C165 C 0.194(2) 1.020(2) 0.3931(17) 0.125(14) Uani 1 1 d . U . . .
O45 O 0.2313(17) 0.9685(14) 0.4151(10) 0.129(9) Uani 1 1 d . . . . .
O46 O 0.1738(17) 0.1620(15) 0.4392(12) 0.174(12) Uani 1 1 d . U . . .

loop_
_atom_site_aniso_label
_atom_site_aniso_U_11
_atom_site_aniso_U_22
_atom_site_aniso_U_33
_atom_site_aniso_U_23
_atom_site_aniso_U_13
_atom_site_aniso_U_12
Ir1 0.0220(3) 0.0274(3) 0.0326(4) -0.0177(3) -0.0021(3) 0.0000(2)
Ir2 0.0213(3) 0.0262(3) 0.0317(3) -0.0173(3) -0.0070(3) 0.0070(2)
Ir3 0.0301(4) 0.0257(3) 0.0340(4) -0.0173(3) 0.0089(3) -0.0017(3)
Ir4 0.0218(3) 0.0268(3) 0.0321(4) -0.0134(3) 0.0004(3) 0.0011(2)
Ir5 0.0446(4) 0.0283(3) 0.0260(4) -0.0085(3) -0.0024(3) -0.0007(3)
Ir6 0.0280(3) 0.0244(3) 0.0236(3) -0.0065(2) -0.0024(3) 0.0059(3)
Ir7 0.0188(3) 0.0307(3) 0.0363(4) -0.0176(3) 0.0023(3) -0.0031(2)
Ir8 0.0289(3) 0.0217(3) 0.0266(3) -0.0116(3) -0.0016(3) 0.0075(2)
Ir9 0.0231(3) 0.0254(3) 0.0342(4) -0.0188(3) 0.0029(3) -0.0012(2)
Ir10 0.0225(3) 0.0281(3) 0.0310(3) -0.0166(3) -0.0026(3) 0.0023(2)
Ir11 0.0308(4) 0.0286(3) 0.0250(3) -0.0096(3) -0.0038(3) -0.0029(3)
Ir12 0.0458(4) 0.0289(4) 0.0228(3) -0.0007(3) 0.0022(3) 0.0134(3)
N1 0.028(8) 0.026(7) 0.032(8) -0.008(6) 0.001(6) 0.000(6)
N2 0.027(7) 0.019(6) 0.030(7) -0.007(6) 0.015(6) -0.009(5)
N3 0.027(7) 0.014(6) 0.033(8) -0.008(5) 0.000(6) 0.001(5)
N4 0.034(8) 0.020(6) 0.025(7) -0.015(6) 0.001(6) 0.008(6)
N5 0.025(8) 0.042(9) 0.026(8) -0.004(6) -0.001(6) 0.006(6)
N6 0.020(7) 0.032(7) 0.027(7) -0.001(6) 0.006(6) 0.003(6)
N7 0.030(8) 0.028(7) 0.024(7) -0.010(6) 0.006(6) 0.007(6)
N8 0.035(8) 0.032(7) 0.023(7) -0.017(6) 0.011(6) -0.010(6)
N9 0.035(8) 0.020(6) 0.022(7) -0.006(5) -0.002(6) 0.005(6)
N10 0.033(6) 0.016(5) 0.028(6) -0.012(5) 0.000(5) 0.014(5)
N11 0.044(8) 0.030(7) 0.016(6) -0.001(5) 0.010(6) 0.005(6)
N12 0.034(8) 0.037(8) 0.029(7) 0.005(6) -0.004(6) 0.015(6)
N13 0.074(11) 0.037(8) 0.026(8) -0.017(7) -0.008(7) 0.009(8)
N14 0.034(9) 0.037(9) 0.050(10) -0.016(8) -0.015(7) -0.002(7)
O1 0.037(7) 0.032(6) 0.021(6) -0.014(5) 0.002(5) -0.006(5)
O2 0.032(6) 0.036(6) 0.015(5) -0.015(5) -0.003(4) -0.001(5)
O3 0.046(7) 0.009(5) 0.033(6) -0.003(4) 0.000(5) -0.001(5)
O4 0.033(6) 0.031(6) 0.018(5) -0.014(5) 0.003(5) 0.000(5)
O5 0.027(6) 0.014(5) 0.040(7) -0.011(5) -0.002(5) -0.001(4)
O6 0.040(7) 0.025(6) 0.021(6) -0.008(5) -0.001(5) -0.008(5)
O7 0.046(8) 0.025(6) 0.038(7) -0.021(5) 0.001(6) -0.007(5)
O8 0.022(6) 0.038(7) 0.040(7) -0.025(6) -0.003(5) 0.007(5)
O9 0.033(7) 0.042(7) 0.031(7) -0.013(6) -0.001(5) 0.001(5)
O10 0.042(7) 0.022(6) 0.031(6) -0.014(5) 0.005(5) -0.005(5)
O11 0.036(7) 0.032(6) 0.038(7) -0.023(5) 0.016(5) 0.004(5)
O12 0.024(6) 0.029(6) 0.021(6) -0.012(5) -0.007(4) 0.005(4)
O13 0.054(8) 0.021(6) 0.020(6) -0.010(5) 0.001(5) 0.012(5)
O14 0.041(7) 0.025(6) 0.026(6) -0.014(5) 0.002(5) 0.003(5)
O15 0.046(7) 0.021(6) 0.026(6) -0.009(5) -0.010(5) 0.011(5)
O16 0.033(7) 0.021(6) 0.039(7) -0.018(5) -0.010(5) 0.010(5)
O17 0.041(7) 0.013(5) 0.025(6) -0.013(4) 0.007(5) -0.005(5)
O18 0.029(6) 0.014(5) 0.037(7) -0.008(5) -0.016(5) 0.008(4)
O19 0.029(7) 0.049(8) 0.032(7) -0.016(6) -0.010(5) 0.002(5)
O20 0.017(6) 0.042(7) 0.020(6) -0.007(5) 0.000(4) -0.004(5)
O21 0.042(9) 0.120(16) 0.089(13) -0.043(12) -0.037(9) 0.024(10)
O22 0.108(16) 0.054(11) 0.126(17) -0.048(11) -0.033(13) 0.015(10)
O23 0.106(17) 0.118(18) 0.097(16) -0.042(13) -0.060(13) 0.027(14)
O24 0.138(19) 0.069(13) 0.15(2) -0.088(14) -0.012(16) -0.006(12)
O25 0.078(14) 0.134(19) 0.083(14) -0.022(13) -0.051(11) 0.012(13)
O26 0.050(11) 0.17(2) 0.098(16) -0.064(15) -0.010(10) 0.007(12)
O27 0.074(13) 0.091(14) 0.129(18) -0.047(13) 0.011(12) 0.015(11)
O28 0.105(16) 0.128(18) 0.088(14) -0.060(13) -0.057(12) 0.014(13)
O29 0.16(2) 0.036(10) 0.15(2) -0.030(11) -0.013(17) 0.029(12)
O30 0.12(2) 0.19(3) 0.103(18) -0.078(18) -0.008(15) 0.041(18)
O31 0.23(3) 0.077(14) 0.088(15) -0.046(12) -0.024(16) 0.036(15)
O32 0.101(13) 0.140(15) 0.101(13) -0.023(11) -0.067(11) -0.014(11)
O33 0.059(10) 0.078(11) 0.039(8) -0.014(8) -0.003(7) 0.004(8)
O34 0.068(12) 0.151(18) 0.056(11) -0.003(11) 0.015(9) -0.027(12)
O35 0.21(3) 0.099(17) 0.113(18) -0.028(15) 0.007(18) 0.037(17)
O36 0.19(2) 0.15(2) 0.17(2) -0.140(19) -0.042(18) 0.051(17)
O37 0.085(16) 0.14(2) 0.107(18) -0.036(15) -0.012(13) -0.015(14)
O38 0.12(2) 0.27(3) 0.15(2) -0.07(2) -0.084(18) -0.05(2)
O39 0.030(8) 0.093(13) 0.108(14) -0.032(11) -0.026(9) 0.007(8)
O40 0.13(2) 0.18(2) 0.23(3) -0.09(2) -0.11(2) 0.083(19)
O41 0.101(16) 0.082(14) 0.22(2) -0.085(16) -0.042(16) 0.013(12)
O42 0.099(18) 0.16(2) 0.17(2) -0.011(18) 0.001(17) 0.011(16)
O43 0.128(19) 0.107(17) 0.081(15) -0.022(13) 0.009(13) -0.037(14)
O44 0.25(3) 0.26(3) 0.14(2) -0.04(2) -0.10(2) -0.06(3)
S1 0.070(4) 0.071(4) 0.079(5) -0.030(4) -0.019(4) 0.022(3)
S2 0.056(4) 0.085(5) 0.052(3) -0.027(3) -0.012(3) 0.008(3)
S3 0.059(4) 0.066(4) 0.067(4) -0.031(3) -0.015(3) 0.016(3)
S4 0.114(7) 0.131(8) 0.060(5) -0.045(5) -0.039(5) 0.032(6)
S5 0.046(4) 0.129(7) 0.057(4) -0.035(4) -0.007(3) 0.006(4)
S6 0.128(10) 0.104(8) 0.186(13) 0.024(8) 0.025(9) -0.026(7)
S7 0.121(8) 0.075(6) 0.144(9) -0.051(6) 0.007(7) 0.029(5)
S8 0.097(6) 0.103(6) 0.065(5) -0.001(4) -0.028(4) -0.044(5)
F1 0.073(12) 0.24(2) 0.109(14) -0.099(15) -0.003(10) 0.020(13)
F2 0.060(10) 0.22(2) 0.076(11) -0.074(12) -0.022(8) 0.021(11)
F3 0.108(15) 0.111(15) 0.109(15) -0.022(12) 0.006(12) -0.034(12)
F4 0.077(12) 0.119(14) 0.096(13) -0.011(11) -0.038(10) 0.004(10)
F5 0.094(12) 0.142(15) 0.102(13) -0.047(11) -0.060(10) 0.030(11)
F6 0.21(2) 0.114(14) 0.131(16) -0.090(13) -0.079(15) 0.046(14)
F7 0.071(11) 0.201(19) 0.160(17) -0.131(16) 0.016(11) -0.015(12)
F8 0.126(16) 0.056(10) 0.144(17) -0.009(10) 0.003(13) -0.001(10)
F9 0.120(16) 0.16(2) 0.124(17) -0.076(15) -0.053(13) 0.017(14)
F10 0.126(17) 0.117(15) 0.074(12) -0.002(10) -0.018(11) -0.023(12)
F11 0.097(14) 0.102(14) 0.148(18) -0.044(13) -0.048(13) 0.027(11)
F12 0.27(3) 0.085(14) 0.122(17) -0.062(13) -0.035(19) 0.004(16)
F13 0.173(19) 0.089(12) 0.097(13) -0.045(10) -0.037(12) 0.074(13)
F14 0.050(9) 0.134(16) 0.117(14) -0.038(12) -0.005(9) -0.013(9)
F15 0.072(11) 0.166(18) 0.109(14) -0.004(12) -0.059(10) -0.016(11)
F16 0.107(17) 0.26(3) 0.27(3) -0.10(2) 0.007(18) -0.080(18)
F17 0.26(3) 0.27(3) 0.31(3) -0.22(3) -0.02(2) 0.06(2)
F18 0.17(2) 0.31(3) 0.121(18) -0.033(19) -0.065(17) -0.01(2)
F19 0.149(18) 0.18(2) 0.120(16) -0.081(15) -0.022(14) 0.029(16)
F20 0.135(18) 0.22(2) 0.24(2) -0.18(2) 0.051(17) 0.008(16)
F21 0.107(14) 0.147(17) 0.185(19) -0.117(15) 0.056(13) -0.035(12)
F22 0.23(3) 0.18(3) 0.39(4) -0.03(2) 0.05(3) 0.07(2)
F23 0.23(3) 0.110(16) 0.21(2) -0.093(17) 0.01(2) -0.019(16)
F24 0.20(2) 0.112(17) 0.20(2) -0.013(16) -0.016(19) -0.042(16)
C1 0.010(7) 0.025(7) 0.029(8) -0.019(6) -0.004(6) 0.006(5)
C2 0.011(5) 0.019(5) 0.024(5) -0.009(4) -0.005(4) 0.005(4)
C3 0.020(6) 0.024(6) 0.030(7) -0.013(5) 0.007(5) 0.007(5)
C4 0.023(8) 0.009(7) 0.034(9) -0.004(6) -0.008(7) 0.002(6)
C5 0.017(7) 0.019(7) 0.017(7) -0.011(6) -0.001(6) -0.001(6)
C6 0.025(8) 0.017(7) 0.031(8) -0.018(6) 0.003(6) 0.001(6)
C7 0.048(10) 0.020(7) 0.028(8) -0.015(6) 0.008(7) 0.000(7)
C8 0.029(9) 0.034(9) 0.030(9) -0.009(7) -0.012(7) -0.001(7)
C9 0.057(12) 0.016(8) 0.027(9) -0.004(7) 0.001(8) 0.012(8)
C10 0.046(12) 0.037(10) 0.031(10) 0.000(8) -0.022(8) -0.025(9)
C11 0.037(10) 0.031(9) 0.026(9) -0.016(7) 0.003(7) 0.009(7)
C12 0.015(7) 0.022(8) 0.038(9) -0.018(7) -0.009(7) -0.003(6)
C13 0.021(8) 0.020(8) 0.032(9) -0.012(7) 0.012(7) 0.001(6)
C14 0.015(8) 0.041(10) 0.042(11) -0.002(8) -0.013(7) 0.006(7)
C15 0.024(8) 0.024(8) 0.030(9) -0.010(7) -0.007(7) 0.012(6)
C16 0.056(12) 0.008(7) 0.033(10) -0.004(6) -0.001(8) 0.008(7)
C17 0.026(11) 0.094(19) 0.068(15) -0.042(14) -0.020(10) -0.006(11)
C18 0.014(8) 0.041(10) 0.065(13) -0.022(9) -0.019(8) 0.003(7)
C19 0.027(9) 0.039(10) 0.046(11) -0.017(8) -0.017(8) 0.010(8)
C20 0.037(11) 0.066(13) 0.020(9) -0.016(9) 0.003(8) -0.005(9)
C21 0.034(10) 0.050(12) 0.057(12) -0.047(10) 0.003(9) -0.014(9)
C22 0.053(14) 0.075(16) 0.037(12) -0.017(11) -0.025(10) -0.003(11)
C23 0.046(13) 0.049(13) 0.074(16) -0.026(11) -0.016(11) 0.011(10)
C24 0.031(11) 0.071(15) 0.049(13) -0.023(11) 0.001(9) -0.005(10)
C25 0.054(13) 0.031(10) 0.077(16) -0.021(10) -0.011(11) -0.018(9)
C26 0.067(16) 0.090(18) 0.064(15) -0.069(15) 0.019(12) -0.011(13)
C27 0.098(19) 0.046(12) 0.053(13) -0.034(11) -0.057(13) 0.043(13)
C28 0.054(13) 0.043(12) 0.057(13) -0.033(10) 0.009(11) -0.016(10)
C29 0.052(13) 0.041(11) 0.063(14) -0.036(10) -0.032(11) 0.015(9)
C30 0.068(15) 0.054(13) 0.031(10) -0.027(9) -0.010(10) 0.008(11)
C31 0.036(10) 0.052(11) 0.057(11) -0.041(9) -0.005(8) 0.012(8)
C32 0.16(2) 0.036(12) 0.080(17) -0.025(12) -0.041(17) 0.056(14)
C33 0.11(2) 0.065(16) 0.12(2) -0.050(16) -0.002(18) -0.035(15)
C34 0.099(17) 0.121(18) 0.086(16) -0.031(13) -0.047(13) 0.039(14)
C35 0.139(18) 0.062(13) 0.075(15) -0.040(12) 0.009(13) -0.011(13)
C36 0.086(17) 0.141(19) 0.107(17) -0.071(15) 0.017(13) 0.019(14)
C37 0.065(12) 0.036(9) 0.043(10) -0.024(8) 0.015(9) 0.012(9)
C38 0.059(11) 0.026(8) 0.054(11) -0.015(8) 0.016(9) 0.018(8)
C39 0.057(15) 0.071(16) 0.062(15) -0.041(13) 0.025(12) -0.004(12)
C40 0.050(13) 0.052(12) 0.045(12) -0.034(10) 0.008(10) 0.000(10)
C41 0.057(14) 0.059(13) 0.040(11) -0.034(10) -0.008(10) -0.001(11)
C42 0.085(19) 0.025(10) 0.10(2) -0.022(12) 0.035(15) -0.031(11)
C43 0.061(17) 0.052(15) 0.16(3) -0.056(17) -0.011(17) 0.024(13)
C44 0.050(15) 0.11(2) 0.076(18) -0.026(17) 0.038(14) 0.006(15)
C45 0.15(3) 0.027(10) 0.035(12) -0.013(9) 0.028(14) 0.014(13)
C46 0.066(17) 0.076(17) 0.086(19) -0.053(15) -0.019(14) -0.002(13)
C47 0.030(8) 0.054(8) 0.048(8) -0.014(7) 0.004(7) -0.021(7)
C48 0.029(5) 0.033(5) 0.042(6) -0.010(4) -0.014(4) -0.003(4)
C49 0.026(7) 0.050(8) 0.034(7) -0.015(6) -0.018(6) 0.002(6)
C50 0.038(10) 0.055(11) 0.038(9) -0.025(8) -0.018(8) -0.004(8)
C51 0.034(9) 0.039(9) 0.043(10) -0.009(8) -0.004(8) -0.013(7)
C52 0.026(11) 0.16(2) 0.061(15) -0.030(15) 0.010(10) -0.052(13)
C53 0.071(19) 0.09(2) 0.11(2) -0.041(18) 0.004(16) 0.039(16)
C54 0.052(13) 0.051(12) 0.036(11) -0.016(9) -0.015(9) 0.006(10)
C55 0.067(15) 0.030(10) 0.060(14) -0.019(10) -0.009(11) 0.018(10)
C56 0.10(2) 0.066(16) 0.064(16) -0.027(13) -0.005(14) -0.049(15)
C57 0.080(13) 0.025(8) 0.036(10) -0.011(7) 0.017(9) 0.000(8)
C58 0.063(12) 0.031(9) 0.065(13) -0.005(9) 0.004(10) 0.005(9)
C59 0.077(13) 0.020(8) 0.049(11) 0.007(8) -0.021(10) -0.004(8)
C60 0.071(13) 0.027(9) 0.058(12) -0.011(8) 0.006(10) -0.010(9)
C61 0.042(10) 0.027(9) 0.079(13) -0.012(9) -0.026(10) -0.002(8)
C62 0.16(3) 0.09(2) 0.035(13) -0.023(13) 0.029(15) -0.024(19)
C63 0.09(2) 0.056(15) 0.074(18) -0.017(13) 0.009(15) -0.006(14)
C64 0.12(3) 0.054(16) 0.09(2) 0.018(14) -0.068(19) -0.012(16)
C65 0.11(2) 0.081(19) 0.11(2) -0.012(16) 0.055(18) -0.015(16)
C66 0.055(14) 0.034(11) 0.14(2) -0.039(13) -0.032(14) -0.001(10)
C67 0.047(16) 0.045(15) 0.043(15) -0.001(13) -0.017(13) -0.008(13)
C68 0.028(10) 0.022(9) 0.035(9) -0.008(8) 0.001(8) 0.007(8)
C69 0.033(10) 0.023(9) 0.030(9) -0.008(8) -0.006(9) -0.001(8)
C70 0.026(13) 0.032(13) 0.034(13) -0.003(11) -0.010(11) -0.001(11)
C71 0.028(15) 0.064(16) 0.050(15) -0.030(13) -0.018(12) 0.007(13)
C72 0.08(3) 0.05(2) 0.11(3) -0.02(2) -0.03(2) -0.002(19)
C73 0.08(3) 0.09(3) 0.10(3) -0.03(2) 0.04(2) 0.03(2)
C74 0.10(3) 0.07(2) 0.08(3) -0.01(2) -0.01(2) -0.03(2)
C75 0.043(19) 0.06(2) 0.06(2) 0.008(17) 0.015(17) 0.016(16)
C76 0.14(3) 0.08(3) 0.06(2) -0.04(2) -0.03(2) 0.05(2)
C67' 0.028(14) 0.036(14) 0.029(14) 0.000(9) -0.007(9) 0.001(9)
C68' 0.030(9) 0.022(9) 0.034(9) -0.011(7) -0.002(8) 0.007(8)
C69' 0.025(9) 0.024(9) 0.024(9) -0.009(7) -0.005(7) -0.001(7)
C70' 0.009(8) 0.007(8) 0.009(8) -0.003(5) 0.002(5) 0.003(5)
C71' 0.035(19) 0.022(15) 0.019(16) 0.002(12) -0.004(14) 0.006(14)
C72' 0.05(2) 0.06(2) 0.05(2) 0.006(15) -0.019(16) 0.009(16)
C73' 0.07(2) 0.042(18) 0.035(18) -0.025(15) -0.008(15) 0.016(15)
C74' 0.05(2) 0.044(19) 0.045(19) -0.008(15) -0.031(16) 0.002(15)
C75' 0.04(2) 0.04(2) 0.05(2) -0.018(19) -0.004(19) -0.006(18)
C76' 0.03(2) 0.05(3) 0.06(3) 0.01(2) -0.03(2) 0.00(2)
C77 0.073(17) 0.047(13) 0.067(16) -0.010(12) -0.016(13) 0.015(12)
C78 0.20(3) 0.070(17) 0.081(18) -0.061(15) -0.041(19) 0.021(18)
C79 0.013(7) 0.019(7) 0.031(9) -0.013(6) -0.004(6) 0.005(6)
C80 0.024(8) 0.015(7) 0.041(9) -0.014(6) -0.003(7) 0.004(6)
C81 0.021(7) 0.007(6) 0.025(7) -0.008(5) -0.001(6) 0.003(5)
C82 0.015(7) 0.026(8) 0.028(8) -0.004(6) -0.012(6) -0.001(6)
C83 0.017(7) 0.018(7) 0.029(8) -0.020(6) -0.003(6) 0.003(5)
C84 0.024(8) 0.024(7) 0.030(8) -0.020(6) -0.010(6) 0.009(6)
C85 0.054(12) 0.031(10) 0.038(11) -0.011(8) 0.013(9) 0.014(9)
C86 0.025(9) 0.019(8) 0.046(11) -0.011(7) -0.007(8) -0.002(6)
C87 0.129(17) 0.046(11) 0.056(12) -0.026(10) 0.024(12) 0.030(11)
C88 0.021(8) 0.052(10) 0.038(9) -0.002(8) -0.009(7) -0.016(7)
C89 0.062(14) 0.025(9) 0.048(12) -0.013(9) 0.018(10) -0.008(9)
C90 0.014(7) 0.027(8) 0.033(9) -0.019(7) 0.002(6) -0.001(6)
C91 0.030(9) 0.037(9) 0.020(8) -0.015(7) -0.006(7) 0.009(7)
C92 0.031(7) 0.009(5) 0.025(6) -0.008(5) 0.004(5) 0.010(5)
C93 0.025(8) 0.013(7) 0.031(8) -0.010(6) -0.010(7) 0.005(6)
C94 0.020(8) 0.043(10) 0.020(8) 0.001(7) -0.004(6) 0.005(7)
C95 0.032(10) 0.093(14) 0.055(12) 0.006(11) -0.026(9) -0.025(10)
C96 0.051(11) 0.082(13) 0.056(12) -0.051(11) 0.008(9) 0.010(10)
C97 0.048(11) 0.036(9) 0.058(11) -0.016(8) -0.003(9) -0.015(8)
C98 0.024(9) 0.076(12) 0.064(12) -0.042(10) -0.008(8) -0.023(9)
C99 0.031(9) 0.034(9) 0.081(13) -0.023(9) -0.001(9) 0.008(8)
C100 0.09(2) 0.17(3) 0.08(2) -0.006(19) -0.041(17) 0.02(2)
C101 0.15(3) 0.10(2) 0.15(3) -0.06(2) 0.00(2) 0.06(2)
C102 0.097(17) 0.087(16) 0.134(19) -0.052(14) -0.036(14) -0.033(13)
C103 0.039(11) 0.106(16) 0.078(14) -0.020(12) -0.006(10) -0.044(11)
C104 0.11(2) 0.062(17) 0.17(3) -0.055(18) -0.01(2) 0.021(16)
C105 0.054(10) 0.020(8) 0.037(9) -0.020(7) 0.000(8) -0.010(7)
C106 0.043(11) 0.023(8) 0.037(10) -0.011(7) -0.007(8) -0.003(7)
C107 0.030(10) 0.075(14) 0.033(10) -0.036(10) 0.002(8) 0.022(9)
C108 0.056(12) 0.033(9) 0.025(9) -0.021(8) -0.004(8) -0.009(8)
C109 0.060(14) 0.049(12) 0.030(10) -0.023(9) -0.002(9) -0.001(10)
C110 0.049(14) 0.058(14) 0.060(15) -0.007(11) -0.005(11) -0.003(11)
C111 0.082(18) 0.053(14) 0.069(16) -0.022(12) -0.031(13) 0.042(13)
C112 0.036(14) 0.15(3) 0.11(2) -0.07(2) -0.021(14) 0.036(16)
C113 0.14(3) 0.056(15) 0.039(13) -0.013(11) 0.003(15) 0.002(16)
C114 0.079(19) 0.076(18) 0.071(17) -0.037(14) -0.033(14) 0.026(14)
C115 0.044(11) 0.023(8) 0.049(11) -0.024(8) 0.008(9) 0.009(7)
C116 0.064(14) 0.032(10) 0.060(14) -0.034(10) 0.018(11) -0.004(9)
C117 0.072(17) 0.071(16) 0.070(16) -0.058(14) 0.005(13) 0.012(13)
C118 0.025(9) 0.058(12) 0.041(11) -0.034(9) -0.014(8) 0.010(8)
C119 0.016(8) 0.056(12) 0.048(11) -0.031(10) -0.007(8) -0.004(8)
C120 0.095(19) 0.022(10) 0.084(18) -0.016(11) -0.001(15) 0.031(11)
C121 0.09(2) 0.071(17) 0.12(2) -0.077(18) 0.049(18) -0.031(14)
C122 0.063(16) 0.074(17) 0.13(2) -0.083(18) -0.039(16) 0.018(13)
C123 0.045(13) 0.078(16) 0.062(15) -0.041(13) -0.019(11) 0.022(11)
C124 0.010(9) 0.075(16) 0.093(18) -0.035(14) -0.015(10) 0.004(9)
C125 0.064(15) 0.054(13) 0.035(11) -0.015(10) -0.005(10) 0.001(11)
C126 0.057(13) 0.037(10) 0.050(12) -0.030(9) -0.014(10) 0.003(9)
C127 0.055(11) 0.067(12) 0.043(10) -0.036(9) -0.024(9) 0.005(9)
C128 0.027(7) 0.043(8) 0.053(8) -0.019(7) -0.019(6) -0.001(6)
C129 0.029(8) 0.061(9) 0.056(9) -0.033(7) -0.003(7) -0.014(7)
C130 0.069(18) 0.069(17) 0.078(19) 0.000(14) -0.009(14) -0.027(14)
C131 0.064(15) 0.044(12) 0.074(16) -0.017(11) -0.017(12) 0.005(11)
C132 0.093(18) 0.030(10) 0.045(12) -0.019(9) -0.005(11) 0.013(11)
C133 0.062(15) 0.085(17) 0.093(18) -0.049(14) -0.026(13) 0.050(13)
C134 0.034(11) 0.137(17) 0.064(13) -0.024(12) -0.008(10) -0.040(12)
C135 0.036(10) 0.020(8) 0.034(9) -0.009(7) -0.007(7) 0.001(7)
C136 0.044(11) 0.017(8) 0.054(12) -0.013(8) -0.011(9) 0.003(7)
C137 0.075(16) 0.037(11) 0.039(11) -0.026(9) 0.005(10) -0.004(10)
C138 0.022(9) 0.050(11) 0.032(9) -0.020(8) -0.005(7) -0.003(8)
C139 0.035(10) 0.023(8) 0.034(10) -0.005(7) -0.009(8) 0.004(7)
C140 0.042(13) 0.093(19) 0.065(16) -0.031(14) -0.020(11) 0.019(12)
C141 0.098(19) 0.062(15) 0.034(12) -0.028(11) 0.006(12) -0.023(13)
C142 0.047(13) 0.037(11) 0.070(15) -0.019(10) -0.017(11) 0.000(9)
C143 0.076(17) 0.047(13) 0.078(17) -0.013(12) 0.050(14) -0.039(12)
C144 0.091(18) 0.043(12) 0.035(12) 0.000(9) -0.029(11) -0.004(11)
C145 0.040(11) 0.049(11) 0.021(9) -0.009(8) 0.000(8) 0.015(9)
C146 0.042(12) 0.046(11) 0.036(11) -0.005(9) -0.001(9) 0.023(9)
C147 0.066(14) 0.022(9) 0.031(10) 0.005(7) 0.003(9) 0.012(9)
C148 0.046(12) 0.019(8) 0.033(10) 0.006(7) 0.007(8) 0.014(7)
C149 0.078(16) 0.026(9) 0.031(10) 0.004(8) -0.005(10) -0.008(9)
C150 0.13(2) 0.058(14) 0.022(10) -0.016(10) 0.019(12) 0.019(14)
C151 0.051(15) 0.069(16) 0.064(16) 0.012(13) 0.004(12) -0.002(12)
C152 0.088(19) 0.070(16) 0.040(13) -0.012(11) -0.032(12) 0.013(14)
C153 0.11(2) 0.072(17) 0.032(12) -0.008(11) 0.017(12) 0.032(15)
C154 0.077(18) 0.070(16) 0.040(13) 0.008(11) -0.022(12) 0.014(13)
C155 0.061(14) 0.036(10) 0.038(11) -0.021(9) -0.010(10) 0.013(9)
C156 0.14(2) 0.072(16) 0.068(16) -0.047(14) -0.052(16) 0.002(16)
C157 0.035(11) 0.101(15) 0.088(14) -0.044(12) -0.045(10) 0.013(11)
C158 0.057(13) 0.098(16) 0.069(14) -0.019(12) -0.024(12) 0.002(12)
C159 0.069(19) 0.10(2) 0.11(2) -0.07(2) -0.009(17) 0.024(16)
C160 0.040(14) 0.11(2) 0.11(2) -0.08(2) -0.015(15) 0.012(14)
C161 0.053(16) 0.071(17) 0.080(19) -0.007(14) -0.014(14) -0.010(13)
C162 0.12(2) 0.13(2) 0.12(2) -0.042(16) 0.000(16) -0.014(17)
C163 0.021(9) 0.088(14) 0.116(16) -0.067(13) -0.007(10) -0.021(9)
C164 0.16(3) 0.16(3) 0.19(3) -0.064(19) 0.002(19) 0.001(18)
C165 0.07(2) 0.13(3) 0.17(3) -0.05(2) 0.00(2) 0.01(2)
O45 0.15(3) 0.13(2) 0.11(2) -0.047(18) -0.007(18) -0.034(19)
O46 0.15(2) 0.16(2) 0.21(3) -0.07(2) 0.04(2) -0.059(19)

loop_
_atom_type_symbol
_atom_type_description
_atom_type_scat_dispersion_real
_atom_type_scat_dispersion_imag
_atom_type_scat_source
C C 0.0033 0.0016 'International Tables Vol C Tables 4.2.6.8 and 6.1.1.4'
H H 0.0000 0.0000 'International Tables Vol C Tables 4.2.6.8 and 6.1.1.4'
N N 0.0061 0.0033 'International Tables Vol C Tables 4.2.6.8 and 6.1.1.4'
O O 0.0106 0.0060 'International Tables Vol C Tables 4.2.6.8 and 6.1.1.4'
F F 0.0171 0.0103 'International Tables Vol C Tables 4.2.6.8 and 6.1.1.4'
S S 0.1246 0.1234 'International Tables Vol C Tables 4.2.6.8 and 6.1.1.4'
Ir Ir -1.4442 7.9887 'International Tables Vol C Tables 4.2.6.8 and 6.1.1.4'

loop_
_geom_angle_atom_site_label_1
_geom_angle_atom_site_label_2
_geom_angle_atom_site_label_3
_geom_angle
C20 Ir1 C17 66.4(9)
C20 Ir1 C21 41.1(7)
C17 Ir1 C21 37.1(8)
C20 Ir1 N1 111.4(6)
C17 Ir1 N1 116.1(7)
C21 Ir1 N1 97.0(6)
C20 Ir1 O1 106.8(6)
C17 Ir1 O1 156.8(7)
C21 Ir1 O1 146.7(7)
N1 Ir1 O1 87.0(5)
C20 Ir1 C18 65.0(7)
C17 Ir1 C18 39.6(8)
C21 Ir1 C18 63.9(7)
N1 Ir1 C18 155.7(7)
O1 Ir1 C18 117.3(6)
C20 Ir1 C19 38.5(7)
C17 Ir1 C19 65.7(8)
C21 Ir1 C19 65.2(7)
N1 Ir1 C19 148.9(6)
O1 Ir1 C19 94.9(6)
C18 Ir1 C19 38.4(7)
C20 Ir1 O2 161.8(6)
C17 Ir1 O2 103.7(8)
C21 Ir1 O2 137.0(6)
N1 Ir1 O2 86.5(5)
O1 Ir1 O2 76.1(4)
C18 Ir1 O2 97.4(6)
C19 Ir1 O2 124.2(5)
C28 Ir2 N3 102.0(7)
C28 Ir2 O4 159.9(6)
N3 Ir2 O4 84.0(4)
C28 Ir2 C31 66.4(8)
N3 Ir2 C31 167.2(7)
O4 Ir2 C31 105.1(6)
C28 Ir2 C27 39.4(8)
N3 Ir2 C27 134.2(9)
O4 Ir2 C27 141.3(8)
C31 Ir2 C27 38.8(9)
C28 Ir2 C30 64.5(7)
N3 Ir2 C30 131.8(7)
O4 Ir2 C30 97.1(6)
C31 Ir2 C30 39.4(7)
C27 Ir2 C30 64.1(8)
C28 Ir2 O3 121.1(6)
N3 Ir2 O3 81.7(5)
O4 Ir2 O3 78.5(4)
C31 Ir2 O3 108.6(6)
C27 Ir2 O3 98.5(6)
C30 Ir2 O3 146.0(6)
C28 Ir2 C29 39.3(5)
N3 Ir2 C29 101.2(6)
O4 Ir2 C29 120.9(5)
C31 Ir2 C29 66.5(7)
C27 Ir2 C29 65.5(7)
C30 Ir2 C29 38.2(5)
O3 Ir2 C29 160.4(5)
C40 Ir3 C37 65.0(7)
C40 Ir3 C38 65.2(8)
C37 Ir3 C38 39.1(8)
C40 Ir3 N2 119.8(7)
C37 Ir3 N2 106.8(6)
C38 Ir3 N2 143.4(7)
C40 Ir3 C41 38.6(8)
C37 Ir3 C41 39.2(5)
C38 Ir3 C41 65.6(8)
N2 Ir3 C41 95.7(7)
C40 Ir3 C39 38.8(9)
C37 Ir3 C39 65.5(8)
C38 Ir3 C39 39.2(8)
N2 Ir3 C39 158.4(8)
C41 Ir3 C39 65.3(9)
C40 Ir3 O6 99.9(6)
C37 Ir3 O6 163.8(6)
C38 Ir3 O6 130.6(7)
N2 Ir3 O6 85.6(4)
C41 Ir3 O6 131.0(6)
C39 Ir3 O6 99.2(7)
C40 Ir3 O5 152.2(6)
C37 Ir3 O5 114.1(6)
C38 Ir3 O5 96.1(7)
N2 Ir3 O5 87.7(5)
C41 Ir3 O5 152.8(6)
C39 Ir3 O5 113.9(8)
O6 Ir3 O5 76.1(4)
N4 Ir4 O7 84.3(5)
N4 Ir4 O8 86.3(4)
O7 Ir4 O8 76.8(4)
N4 Ir4 C50 93.2(6)
O7 Ir4 C50 136.7(6)
O8 Ir4 C50 146.3(6)
N4 Ir4 C47 150.8(7)
O7 Ir4 C47 98.2(6)
O8 Ir4 C47 122.8(6)
C50 Ir4 C47 65.0(8)
N4 Ir4 C48 149.4(6)
O7 Ir4 C48 126.4(6)
O8 Ir4 C48 99.8(5)
C50 Ir4 C48 65.3(7)
C47 Ir4 C48 38.8(7)
N4 Ir4 C49 110.9(6)
O7 Ir4 C49 163.4(6)
O8 Ir4 C49 110.0(5)
C50 Ir4 C49 39.4(5)
C47 Ir4 C49 65.2(7)
C48 Ir4 C49 38.8(7)
N4 Ir4 C51 109.8(6)
O7 Ir4 C51 103.3(6)
O8 Ir4 C51 163.9(6)
C50 Ir4 C51 37.6(7)
C47 Ir4 C51 41.1(7)
C48 Ir4 C51 66.9(7)
C49 Ir4 C51 65.8(7)
N13 Ir5 C60 110.0(7)
N13 Ir5 C61 149.2(8)
C60 Ir5 C61 40.3(5)
N13 Ir5 O9 85.2(6)
C60 Ir5 O9 163.5(6)
C61 Ir5 O9 125.4(7)
N13 Ir5 C57 152.9(8)
C60 Ir5 C57 65.7(7)
C61 Ir5 C57 39.7(8)
O9 Ir5 C57 97.8(6)
N13 Ir5 C59 95.5(7)
C60 Ir5 C59 37.5(8)
C61 Ir5 C59 65.3(8)
O9 Ir5 C59 137.8(7)
C57 Ir5 C59 64.3(8)
N13 Ir5 C58 115.5(8)
C60 Ir5 C58 65.0(8)
C61 Ir5 C58 65.4(8)
O9 Ir5 C58 103.1(6)
C57 Ir5 C58 37.5(9)
C59 Ir5 C58 39.3(5)
N13 Ir5 O10 85.3(6)
C60 Ir5 O10 108.8(7)
C61 Ir5 O10 96.6(6)
O9 Ir5 O10 78.1(4)
C57 Ir5 O10 121.7(7)
C59 Ir5 O10 144.1(7)
C58 Ir5 O10 159.2(8)
N5 Ir6 N6 77.9(5)
N5 Ir6 C67 147.3(6)
N6 Ir6 C67 116.9(5)
N5 Ir6 C68 167.6(6)
N6 Ir6 C68 108.2(5)
C67 Ir6 C68 39.8(2)
N5 Ir6 C71 113.7(5)
N6 Ir6 C71 150.1(6)
C67 Ir6 C71 39.7(2)
C68 Ir6 C71 66.5(3)
N5 Ir6 C69 128.4(5)
N6 Ir6 C69 129.8(5)
C67 Ir6 C69 66.4(3)
C68 Ir6 C69 39.4(2)
C71 Ir6 C69 66.0(3)
N5 Ir6 C70 105.7(5)
N6 Ir6 C70 167.9(5)
C67 Ir6 C70 66.3(3)
C68 Ir6 C70 66.1(3)
C71 Ir6 C70 39.3(2)
C69 Ir6 C70 39.1(2)
N5 Ir6 C69' 117.8(5)
N6 Ir6 C69' 145.6(5)
N5 Ir6 C68' 152.9(6)
N6 Ir6 C68' 114.5(5)
C69' Ir6 C68' 39.1(2)
N5 Ir6 C70' 106.2(5)
N6 Ir6 C70' 171.5(5)
C69' Ir6 C70' 39.03(19)
C68' Ir6 C70' 65.2(3)
N5 Ir6 C67' 163.1(6)
N6 Ir6 C67' 109.3(5)
C69' Ir6 C67' 65.0(3)
C68' Ir6 C67' 38.68(19)
C70' Ir6 C67' 64.7(3)
N5 Ir6 C71' 125.7(5)
N6 Ir6 C71' 133.0(5)
C69' Ir6 C71' 65.0(3)
C68' Ir6 C71' 64.8(3)
C70' Ir6 C71' 38.60(19)
C67' Ir6 C71' 38.39(19)
C97 Ir7 C95 65.8(9)
C97 Ir7 C99 63.9(8)
C95 Ir7 C99 39.5(5)
C97 Ir7 C96 41.0(8)
C95 Ir7 C96 36.5(9)
C99 Ir7 C96 63.1(8)
C97 Ir7 N7 111.7(7)
C95 Ir7 N7 115.8(7)
C99 Ir7 N7 155.4(7)
C96 Ir7 N7 97.1(7)
C97 Ir7 O11 106.7(7)
C95 Ir7 O11 156.5(6)
C99 Ir7 O11 116.9(6)
C96 Ir7 O11 146.6(8)
N7 Ir7 O11 87.7(5)
C97 Ir7 C98 38.9(8)
C95 Ir7 C98 65.4(8)
C99 Ir7 C98 37.2(8)
C96 Ir7 C98 65.4(8)
N7 Ir7 C98 149.6(7)
O11 Ir7 C98 94.4(6)
C97 Ir7 O12 161.3(6)
C95 Ir7 O12 103.5(7)
C99 Ir7 O12 97.8(6)
C96 Ir7 O12 136.4(8)
N7 Ir7 O12 86.7(5)
O11 Ir7 O12 76.8(4)
C98 Ir7 O12 123.3(6)
C108 Ir8 C106 64.9(7)
C108 Ir8 O14 97.1(5)
C106 Ir8 O14 137.3(6)
C108 Ir8 N9 126.7(6)
C106 Ir8 N9 137.5(6)
O14 Ir8 N9 84.8(5)
C108 Ir8 C105 65.8(7)
C106 Ir8 C105 40.1(7)
O14 Ir8 C105 162.6(6)
N9 Ir8 C105 102.3(6)
C108 Ir8 C107 40.1(7)
C106 Ir8 C107 40.1(7)
O14 Ir8 C107 100.9(7)
N9 Ir8 C107 165.8(6)
C105 Ir8 C107 68.8(8)
C108 Ir8 O13 150.5(6)
C106 Ir8 O13 99.5(6)
O14 Ir8 O13 77.2(4)
N9 Ir8 O13 82.1(5)
C105 Ir8 O13 119.2(6)
C107 Ir8 O13 111.8(6)
C108 Ir8 C109 38.0(7)
C106 Ir8 C109 65.8(7)
O14 Ir8 C109 123.7(6)
N9 Ir8 C109 98.7(6)
C105 Ir8 C109 40.0(7)
C107 Ir8 C109 67.3(7)
O13 Ir8 C109 159.1(6)
C118 Ir9 C116 64.1(8)
C118 Ir9 N8 119.1(6)
C116 Ir9 N8 108.2(7)
C118 Ir9 C119 39.4(7)
C116 Ir9 C119 65.4(7)
N8 Ir9 C119 158.5(6)
C118 Ir9 C117 38.8(8)
C116 Ir9 C117 39.0(5)
N8 Ir9 C117 95.1(7)
C119 Ir9 C117 66.8(7)
C118 Ir9 O15 152.6(6)
C116 Ir9 O15 112.1(6)
N8 Ir9 O15 88.2(5)
C119 Ir9 O15 113.3(6)
C117 Ir9 O15 150.2(7)
C118 Ir9 C115 64.8(7)
C116 Ir9 C115 39.0(7)
N8 Ir9 C115 145.0(6)
C119 Ir9 C115 38.9(7)
C117 Ir9 C115 66.2(8)
O15 Ir9 C115 94.7(6)
C118 Ir9 O16 101.8(6)
C116 Ir9 O16 163.6(6)
N8 Ir9 O16 85.6(5)
C119 Ir9 O16 98.5(6)
C117 Ir9 O16 133.6(7)
O15 Ir9 O16 76.2(4)
C115 Ir9 O16 128.9(6)
C125 Ir10 N10 114.0(7)
C125 Ir10 C126 37.9(8)
N10 Ir10 C126 95.0(7)
C125 Ir10 O17 103.9(6)
N10 Ir10 O17 83.4(5)
C126 Ir10 O17 136.7(6)
C125 Ir10 O18 160.9(7)
N10 Ir10 O18 85.1(4)
C126 Ir10 O18 145.5(6)
O17 Ir10 O18 77.7(4)
C125 Ir10 C127 65.4(8)
N10 Ir10 C127 110.7(7)
C126 Ir10 C127 39.5(8)
O17 Ir10 C127 164.6(7)
O18 Ir10 C127 108.6(7)
C125 Ir10 C129 37.6(8)
N10 Ir10 C129 151.5(6)
C126 Ir10 C129 63.3(8)
O17 Ir10 C129 99.6(6)
O18 Ir10 C129 123.3(6)
C127 Ir10 C129 65.1(8)
C125 Ir10 C128 65.6(8)
N10 Ir10 C128 150.2(6)
C126 Ir10 C128 66.1(7)
O17 Ir10 C128 126.3(6)
O18 Ir10 C128 97.7(6)
C127 Ir10 C128 40.3(7)
C129 Ir10 C128 39.1(7)
N14 Ir11 O19 85.3(6)
N14 Ir11 C136 153.8(7)
O19 Ir11 C136 97.7(6)
N14 Ir11 C135 114.0(6)
O19 Ir11 C135 102.8(6)
C136 Ir11 C135 39.9(7)
N14 Ir11 O20 85.8(5)
O19 Ir11 O20 76.8(4)
C136 Ir11 O20 120.3(6)
C135 Ir11 O20 160.2(6)
N14 Ir11 C139 94.7(6)
O19 Ir11 C139 137.2(6)
C136 Ir11 C139 65.5(7)
C135 Ir11 C139 38.9(6)
O20 Ir11 C139 145.9(5)
N14 Ir11 C138 110.0(6)
O19 Ir11 C138 163.7(6)
C136 Ir11 C138 66.0(7)
C135 Ir11 C138 66.3(7)
O20 Ir11 C138 109.1(5)
C139 Ir11 C138 39.1(6)
N14 Ir11 C137 148.0(7)
O19 Ir11 C137 126.5(6)
C136 Ir11 C137 39.5(7)
C135 Ir11 C137 66.4(7)
O20 Ir11 C137 97.5(7)
C139 Ir11 C137 65.2(7)
C138 Ir11 C137 39.0(7)
N12 Ir12 N11 77.6(5)
N12 Ir12 C145 150.2(7)
N11 Ir12 C145 113.9(6)
N12 Ir12 C147 129.7(7)
N11 Ir12 C147 131.5(7)
C145 Ir12 C147 64.5(8)
N12 Ir12 C149 117.3(7)
N11 Ir12 C149 145.4(7)
C145 Ir12 C149 38.6(7)
C147 Ir12 C149 65.0(8)
N12 Ir12 C148 107.2(6)
N11 Ir12 C148 170.2(7)
C145 Ir12 C148 66.3(6)
C147 Ir12 C148 39.0(8)
C149 Ir12 C148 40.2(7)
N12 Ir12 C146 167.6(7)
N11 Ir12 C146 107.6(6)
C145 Ir12 C146 38.4(8)
C147 Ir12 C146 38.7(7)
C149 Ir12 C146 64.9(8)
C148 Ir12 C146 66.0(6)
C5 N1 C12 117.5(13)
C5 N1 Ir1 118.4(10)
C12 N1 Ir1 123.4(10)
C6 N2 C7 117.3(13)
C6 N2 Ir3 116.4(10)
C7 N2 Ir3 125.3(11)
C13 N3 C16 116.2(13)
C13 N3 Ir2 121.1(10)
C16 N3 Ir2 121.8(10)
C14 N4 C15 118.1(13)
C14 N4 Ir4 120.9(10)
C15 N4 Ir4 119.8(11)
C13 N5 Ir6 117.7(10)
C14 N6 Ir6 118.4(11)
C83 N7 C90 117.0(12)
C83 N7 Ir7 118.3(10)
C90 N7 Ir7 124.5(10)
C84 N8 C85 117.4(14)
C84 N8 Ir9 116.9(10)
C85 N8 Ir9 123.9(11)
C91 N9 C94 119.0(14)
C91 N9 Ir8 120.5(11)
C94 N9 Ir8 119.4(10)
C92 N10 C93 117.4(12)
C92 N10 Ir10 122.6(10)
C93 N10 Ir10 117.2(10)
C91 N11 Ir12 117.6(11)
C92 N12 Ir12 119.2(11)
C77 N13 Ir5 167.5(17)
C155 N14 Ir11 168.8(16)
C1 O1 Ir1 113.7(10)
C2 O2 Ir1 113.5(9)
C2 O3 Ir2 111.3(9)
C1 O4 Ir2 112.0(9)
C3 O5 Ir3 114.5(10)
C4 O6 Ir3 114.8(9)
C4 O7 Ir4 116.1(11)
C3 O8 Ir4 114.7(10)
C5 O9 Ir5 114.1(9)
C6 O10 Ir5 112.5(9)
C79 O11 Ir7 112.7(10)
C80 O12 Ir7 112.8(10)
C80 O13 Ir8 113.5(10)
C79 O14 Ir8 113.6(9)
C81 O15 Ir9 114.6(10)
C82 O16 Ir9 114.7(10)
C82 O17 Ir10 113.8(10)
C81 O18 Ir10 113.9(9)
C83 O19 Ir11 115.3(9)
C84 O20 Ir11 115.7(9)
O21 S1 O22 114.6(13)
O21 S1 O23 115.5(13)
O22 S1 O23 115.7(13)
O21 S1 C157 101.2(12)
O22 S1 C157 104.6(14)
O23 S1 C157 102.4(13)
O26 S2 O24 111.8(14)
O26 S2 O25 115.1(13)
O24 S2 O25 117.6(14)
O26 S2 C158 101.7(15)
O24 S2 C158 103.8(14)
O25 S2 C158 104.4(14)
O29 S3 O28 114.9(14)
O29 S3 O27 114.2(14)
O28 S3 O27 120.9(13)
O29 S3 C159 106.7(15)
O28 S3 C159 98.8(14)
O27 S3 C159 96.8(12)
O31 S4 O32 119.6(16)
O31 S4 O30 102.8(17)
O32 S4 O30 115.7(14)
O31 S4 C160 108.3(14)
O32 S4 C160 103.7(15)
O30 S4 C160 105.9(15)
O34 S5 O33 117.7(13)
O34 S5 O35 119.3(15)
O33 S5 O35 114.7(13)
O34 S5 C161 97.1(13)
O33 S5 C161 104.0(12)
O35 S5 C161 98.0(16)
O37 S6 O38 121.0(19)
O37 S6 O36 110.8(19)
O38 S6 O36 103(2)
O37 S6 C162 108.2(16)
O38 S6 C162 104.8(18)
O36 S6 C162 107.8(17)
O41 S7 O39 113.1(15)
O41 S7 O40 118.3(17)
O39 S7 O40 118.0(16)
O41 S7 C163 103.9(15)
O39 S7 C163 108.7(12)
O40 S7 C163 90.5(17)
O44 S8 O43 113.0(19)
O44 S8 O42 115(2)
O43 S8 O42 112.7(16)
O44 S8 C164 111(2)
O43 S8 C164 103.5(15)
O42 S8 C164 100.7(17)
O1 C1 O4 122.3(14)
O1 C1 C2 120.0(13)
O4 C1 C2 117.6(13)
O3 C2 O2 123.3(14)
O3 C2 C1 119.9(13)
O2 C2 C1 116.7(13)
O8 C3 O5 126.2(15)
O8 C3 C4 116.6(14)
O5 C3 C4 117.2(14)
O7 C4 O6 127.3(14)
O7 C4 C3 115.2(14)
O6 C4 C3 117.3(13)
N1 C5 O9 121.0(13)
N1 C5 C6 123.3(13)
O9 C5 C6 115.6(12)
O10 C6 N2 121.2(13)
O10 C6 C5 119.1(14)
N2 C6 C5 119.6(13)
C12 C7 C8 119.5(15)
C12 C7 N2 121.5(15)
C8 C7 N2 118.8(15)
C9 C8 C7 120.5(16)
C10 C9 C8 119.9(16)
C9 C10 C11 121.7(17)
C10 C11 C12 120.2(16)
C11 C12 C7 117.6(14)
C11 C12 N1 121.8(14)
C7 C12 N1 120.5(14)
N3 C13 N5 126.6(13)
N3 C13 C14 120.9(14)
N5 C13 C14 112.5(14)
N6 C14 N4 127.6(15)
N6 C14 C13 113.2(15)
N4 C14 C13 118.0(14)
C16 C15 N4 121.0(15)
C15 C16 N3 125.4(15)
C21 C17 C18 109(2)
C21 C17 C22 127(2)
C18 C17 C22 124(2)
C21 C17 Ir1 72.4(12)
C18 C17 Ir1 72.1(11)
C22 C17 Ir1 128.6(15)
C19 C18 C17 108.0(17)
C19 C18 C23 127.6(19)
C17 C18 C23 124(2)
C19 C18 Ir1 71.2(10)
C17 C18 Ir1 68.3(10)
C23 C18 Ir1 123.6(13)
C20 C19 C18 107.3(17)
C20 C19 C24 124.9(17)
C18 C19 C24 127.7(17)
C20 C19 Ir1 66.9(11)
C18 C19 Ir1 70.4(10)
C24 C19 Ir1 126.1(13)
C19 C20 C21 107.3(17)
C19 C20 C25 124.5(17)
C21 C20 C25 126.2(17)
C19 C20 Ir1 74.6(12)
C21 C20 Ir1 71.6(10)
C25 C20 Ir1 131.9(14)
C17 C21 C20 108.1(17)
C17 C21 C26 131(2)
C20 C21 C26 120.4(19)
C17 C21 Ir1 70.5(11)
C20 C21 Ir1 67.3(10)
C26 C21 Ir1 124.3(14)
C31 C27 C28 109.3(16)
C31 C27 C32 130(2)
C28 C27 C32 121(2)
C31 C27 Ir2 70.3(11)
C28 C27 Ir2 69.3(10)
C32 C27 Ir2 125.2(15)
C27 C28 C29 108.8(18)
C27 C28 C33 128(2)
C29 C28 C33 123(2)
C27 C28 Ir2 71.4(11)
C29 C28 Ir2 73.2(10)
C33 C28 Ir2 125.9(15)
C30 C29 C28 104.8(16)
C30 C29 C34 123(2)
C28 C29 C34 133(2)
C30 C29 Ir2 69.3(10)
C28 C29 Ir2 67.5(10)
C34 C29 Ir2 126.3(16)
C29 C30 C31 111.7(16)
C29 C30 C35 119(2)
C31 C30 C35 129(2)
C29 C30 Ir2 72.5(10)
C31 C30 Ir2 69.7(10)
C35 C30 Ir2 119.5(14)
C27 C31 C30 105.2(17)
C27 C31 C36 123(2)
C30 C31 C36 131(2)
C27 C31 Ir2 70.9(11)
C30 C31 Ir2 70.8(10)
C36 C31 Ir2 126.5(16)
C38 C37 C41 108.2(18)
C38 C37 C42 122.3(19)
C41 C37 C42 129(2)
C38 C37 Ir3 70.7(11)
C41 C37 Ir3 70.9(11)
C42 C37 Ir3 131.6(14)
C37 C38 C39 108.4(19)
C37 C38 C43 124.4(19)
C39 C38 C43 127(2)
C37 C38 Ir3 70.2(10)
C39 C38 Ir3 72.2(10)
C43 C38 Ir3 125.9(16)
C40 C39 C38 105(2)
C40 C39 C44 129(2)
C38 C39 C44 125(2)
C40 C39 Ir3 68.1(11)
C38 C39 Ir3 68.6(10)
C44 C39 Ir3 123.6(17)
C41 C40 C39 111(2)
C41 C40 C45 127(2)
C39 C40 C45 122(2)
C41 C40 Ir3 71.7(11)
C39 C40 Ir3 73.1(12)
C45 C40 Ir3 125.6(13)
C40 C41 C37 107.0(19)
C40 C41 C46 126(2)
C37 C41 C46 127(2)
C40 C41 Ir3 69.7(11)
C37 C41 Ir3 69.9(11)
C46 C41 Ir3 126.0(14)
C48 C47 C51 107.6(16)
C48 C47 C52 124(2)
C51 C47 C52 128(2)
C48 C47 Ir4 70.6(10)
C51 C47 Ir4 69.7(10)
C52 C47 Ir4 126.2(15)
C47 C48 C49 108.6(15)
C47 C48 C53 128.2(19)
C49 C48 C53 123.2(18)
C47 C48 Ir4 70.6(10)
C49 C48 Ir4 70.8(10)
C53 C48 Ir4 125.7(16)
C48 C49 C50 106.5(15)
C48 C49 C54 127.0(15)
C50 C49 C54 126.5(17)
C48 C49 Ir4 70.4(10)
C50 C49 Ir4 69.0(9)
C54 C49 Ir4 126.7(14)
C51 C50 C49 112.2(17)
C51 C50 C55 124.2(17)
C49 C50 C55 123.5(17)
C51 C50 Ir4 72.6(11)
C49 C50 Ir4 71.5(10)
C55 C50 Ir4 121.6(14)
C50 C51 C56 133(2)
C50 C51 C47 105.0(16)
C56 C51 C47 121.6(19)
C50 C51 Ir4 69.8(11)
C56 C51 Ir4 126.8(14)
C47 C51 Ir4 69.2(10)
C58 C57 C61 109.8(17)
C58 C57 C62 126(2)
C61 C57 C62 124(2)
C58 C57 Ir5 72.0(12)
C61 C57 Ir5 69.7(10)
C62 C57 Ir5 122.3(15)
C57 C58 C59 107.4(19)
C57 C58 C63 127(2)
C59 C58 C63 125(2)
C57 C58 Ir5 70.5(12)
C59 C58 Ir5 70.1(10)
C63 C58 Ir5 124.5(16)
C60 C59 C58 108.4(19)
C60 C59 C64 125(2)
C58 C59 C64 126(2)
C60 C59 Ir5 69.1(11)
C58 C59 Ir5 70.6(11)
C64 C59 Ir5 123.8(15)
C59 C60 C61 109.6(19)
C59 C60 C65 126(2)
C61 C60 C65 124(3)
C59 C60 Ir5 73.4(12)
C61 C60 Ir5 70.9(11)
C65 C60 Ir5 130.1(16)
C57 C61 C60 104.6(18)
C57 C61 C66 126(2)
C60 C61 C66 129(2)
C57 C61 Ir5 70.7(12)
C60 C61 Ir5 68.8(11)
C66 C61 Ir5 122.7(14)
C71 C67 C68 108.0
C71 C67 C72 126.0
C68 C67 C72 126.0
C71 C67 Ir6 70.9(4)
C68 C67 Ir6 70.5(4)
C72 C67 Ir6 124.2(4)
C69 C68 C67 108.0
C69 C68 C73 126.0
C67 C68 C73 126.0
C69 C68 Ir6 71.3(4)
C67 C68 Ir6 69.7(4)
C73 C68 Ir6 124.6(3)
C68 C69 C70 108.0
C68 C69 C74 126.0
C70 C69 C74 126.0
C68 C69 Ir6 69.2(4)
C70 C69 Ir6 70.7(4)
C74 C69 Ir6 125.7(3)
C71 C70 C69 108.0
C71 C70 C75 126.0
C69 C70 C75 126.0
C71 C70 Ir6 69.4(4)
C69 C70 Ir6 70.2(4)
C75 C70 Ir6 125.9(3)
C70 C71 C67 108.0
C70 C71 C76 126.0
C67 C71 C76 126.0
C70 C71 Ir6 71.3(4)
C67 C71 Ir6 69.3(4)
C76 C71 Ir6 125.0(4)
C68' C67' C71' 108.0
C68' C67' C72' 126.0
C71' C67' C72' 126.0
C68' C67' Ir6 69.6(4)
C71' C67' Ir6 70.9(4)
C72' C67' Ir6 125.1(3)
C67' C68' C69' 108.0
C67' C68' C73' 126.0
C69' C68' C73' 126.0
C67' C68' Ir6 71.7(4)
C69' C68' Ir6 69.9(4)
C73' C68' Ir6 124.0(3)
C68' C69' C70' 108.0
C68' C69' C74' 126.0
C70' C69' C74' 126.0
C68' C69' Ir6 71.0(4)
C70' C69' Ir6 71.2(4)
C74' C69' Ir6 123.4(3)
C71' C70' C69' 108.0
C71' C70' C75' 126.0
C69' C70' C75' 126.0
C71' C70' Ir6 71.7(4)
C69' C70' Ir6 69.7(4)
C75' C70' Ir6 124.2(3)
C67' C71' C70' 108.0
C67' C71' C76' 126.0
C70' C71' C76' 126.0
C67' C71' Ir6 70.7(4)
C70' C71' Ir6 69.7(4)
C76' C71' Ir6 125.2(3)
N13 C77 C78 170(3)
O11 C79 O14 122.8(14)
O11 C79 C80 119.4(14)
O14 C79 C80 117.8(13)
O12 C80 O13 124.3(15)
O12 C80 C79 118.3(14)
O13 C80 C79 117.3(14)
O15 C81 O18 125.5(13)
O15 C81 C82 118.5(13)
O18 C81 C82 115.8(12)
O17 C82 O16 126.1(14)
O17 C82 C81 118.2(13)
O16 C82 C81 115.6(13)
N7 C83 O19 122.2(13)
N7 C83 C84 120.9(13)
O19 C83 C84 116.3(13)
O20 C84 N8 122.6(14)
O20 C84 C83 115.4(13)
N8 C84 C83 121.8(14)
C86 C85 C90 120.3(16)
C86 C85 N8 120.7(16)
C90 C85 N8 118.9(16)
C87 C86 C85 117.7(18)
C86 C87 C88 126(2)
C89 C88 C87 116.2(19)
C88 C89 C90 123.4(18)
C85 C90 N7 123.2(15)
C85 C90 C89 115.5(16)
N7 C90 C89 121.0(14)
N9 C91 N11 126.9(15)
N9 C91 C92 119.2(14)
N11 C91 C92 113.9(14)
N10 C92 N12 126.2(14)
N10 C92 C91 122.0(13)
N12 C92 C91 111.6(13)
C94 C93 N10 119.7(14)
C93 C94 N9 122.8(15)
C96 C95 C99 107.3(18)
C96 C95 C100 124(2)
C99 C95 C100 129(3)
C96 C95 Ir7 72.9(13)
C99 C95 Ir7 70.4(11)
C100 C95 Ir7 124.8(18)
C95 C96 C101 132(3)
C95 C96 C97 108.5(17)
C101 C96 C97 119(2)
C95 C96 Ir7 70.6(13)
C101 C96 Ir7 120(2)
C97 C96 Ir7 68.1(11)
C98 C97 C96 106.0(18)
C98 C97 C102 127(2)
C96 C97 C102 126(2)
C98 C97 Ir7 72.6(11)
C96 C97 Ir7 70.9(12)
C102 C97 Ir7 129.6(16)
C99 C98 C97 106.7(18)
C99 C98 C103 133(2)
C97 C98 C103 120(2)
C99 C98 Ir7 69.8(11)
C97 C98 Ir7 68.4(11)
C103 C98 Ir7 123.9(14)
C98 C99 C95 111.2(18)
C98 C99 C104 124(2)
C95 C99 C104 125(2)
C98 C99 Ir7 73.0(12)
C95 C99 Ir7 70.1(11)
C104 C99 Ir7 126.5(19)
C106 C105 C110 128.2(17)
C106 C105 C109 105.8(16)
C110 C105 C109 125.6(19)
C106 C105 Ir8 69.4(9)
C110 C105 Ir8 128.4(14)
C109 C105 Ir8 72.1(10)
C105 C106 C107 111.6(15)
C105 C106 C111 121.2(18)
C107 C106 C111 127.1(19)
C105 C106 Ir8 70.5(9)
C107 C106 Ir8 70.7(9)
C111 C106 Ir8 125.6(14)
C108 C107 C106 102.1(16)
C108 C107 C112 130(2)
C106 C107 C112 127(2)
C108 C107 Ir8 68.7(9)
C106 C107 Ir8 69.2(9)
C112 C107 Ir8 127.4(16)
C109 C108 C107 114.2(17)
C109 C108 C113 124(2)
C107 C108 C113 122(2)
C109 C108 Ir8 74.3(10)
C107 C108 Ir8 71.2(9)
C113 C108 Ir8 121.9(13)
C108 C109 C114 130(2)
C108 C109 C105 106.0(17)
C114 C109 C105 124(2)
C108 C109 Ir8 67.7(10)
C114 C109 Ir8 127.7(15)
C105 C109 Ir8 67.8(10)
C116 C115 C119 106.9(16)
C116 C115 C120 125.7(18)
C119 C115 C120 127.2(18)
C116 C115 Ir9 68.9(9)
C119 C115 Ir9 69.8(9)
C120 C115 Ir9 123.4(13)
C117 C116 C115 111.2(19)
C117 C116 C121 124(2)
C115 C116 C121 124(2)
C117 C116 Ir9 72.0(12)
C115 C116 Ir9 72.1(10)
C121 C116 Ir9 129.5(14)
C118 C117 C116 103.7(19)
C118 C117 C122 129(2)
C116 C117 C122 127(2)
C118 C117 Ir9 68.2(12)
C116 C117 Ir9 69.0(11)
C122 C117 Ir9 127.2(13)
C117 C118 C119 112.5(18)
C117 C118 C123 127.1(17)
C119 C118 C123 120.4(17)
C117 C118 Ir9 73.0(11)
C119 C118 Ir9 72.1(10)
C123 C118 Ir9 123.2(13)
C118 C119 C115 105.6(16)
C118 C119 C124 130.3(19)
C115 C119 C124 124.0(18)
C118 C119 Ir9 68.5(10)
C115 C119 Ir9 71.2(9)
C124 C119 Ir9 127.4(14)
C126 C125 C129 110.5(19)
C126 C125 C130 126(2)
C129 C125 C130 124(2)
C126 C125 Ir10 72.7(12)
C129 C125 Ir10 74.3(13)
C130 C125 Ir10 124.5(16)
C125 C126 C127 109.0(18)
C125 C126 C131 128(2)
C127 C126 C131 123.2(19)
C125 C126 Ir10 69.4(12)
C127 C126 Ir10 71.5(10)
C131 C126 Ir10 123.3(16)
C126 C127 C132 129.0(19)
C126 C127 C128 105.8(18)
C132 C127 C128 125.0(19)
C126 C127 Ir10 69.0(10)
C132 C127 Ir10 129.5(17)
C128 C127 Ir10 70.1(10)
C129 C128 C127 104.7(16)
C129 C128 C133 134.9(19)
C127 C128 C133 120.3(19)
C129 C128 Ir10 70.4(10)
C127 C128 Ir10 69.7(10)
C133 C128 Ir10 124.8(15)
C125 C129 C128 109.6(18)
C125 C129 C134 126(2)
C128 C129 C134 125(2)
C125 C129 Ir10 68.1(12)
C128 C129 Ir10 70.6(10)
C134 C129 Ir10 125.4(14)
C139 C135 C136 106.6(15)
C139 C135 C140 128.0(17)
C136 C135 C140 125.4(17)
C139 C135 Ir11 71.3(9)
C136 C135 Ir11 69.0(9)
C140 C135 Ir11 124.9(14)
C135 C136 C137 109.2(17)
C135 C136 C141 123.4(18)
C137 C136 C141 127.4(19)
C135 C136 Ir11 71.1(10)
C137 C136 Ir11 72.6(10)
C141 C136 Ir11 124.1(13)
C138 C137 C136 107.1(18)
C138 C137 C142 126.8(18)
C136 C137 C142 125.9(18)
C138 C137 Ir11 70.2(11)
C136 C137 Ir11 67.9(11)
C142 C137 Ir11 123.0(14)
C139 C138 C137 107.4(16)
C139 C138 C143 128.0(18)
C137 C138 C143 124.6(19)
C139 C138 Ir11 70.1(9)
C137 C138 Ir11 70.8(11)
C143 C138 Ir11 125.7(13)
C135 C139 C138 109.7(15)
C135 C139 C144 125.8(17)
C138 C139 C144 124.5(17)
C135 C139 Ir11 69.8(9)
C138 C139 Ir11 70.8(10)
C144 C139 Ir11 126.1(13)
C149 C145 C146 110.0(16)
C149 C145 C150 126(2)
C146 C145 C150 124.1(18)
C149 C145 Ir12 71.3(10)
C146 C145 Ir12 72.5(11)
C150 C145 Ir12 124.4(13)
C145 C146 C151 129.4(19)
C145 C146 C147 106.5(17)
C151 C146 C147 124(2)
C145 C146 Ir12 69.1(11)
C151 C146 Ir12 122.5(14)
C147 C146 Ir12 69.5(11)
C146 C147 C148 110.8(19)
C146 C147 C152 129(2)
C148 C147 C152 120.0(18)
C146 C147 Ir12 71.8(11)
C148 C147 Ir12 70.9(10)
C152 C147 Ir12 122.6(13)
C147 C148 C149 104.6(16)
C147 C148 C153 130(2)
C149 C148 C153 125(2)
C147 C148 Ir12 70.1(9)
C149 C148 Ir12 69.6(9)
C153 C148 Ir12 124.3(13)
C145 C149 C148 108.1(18)
C145 C149 C154 126(2)
C148 C149 C154 125(2)
C145 C149 Ir12 70.0(11)
C148 C149 Ir12 70.2(10)
C154 C149 Ir12 122.4(13)
N14 C155 C156 172(2)
F3 C157 F2 106(2)
F3 C157 F1 104(2)
F2 C157 F1 107(2)
F3 C157 S1 117(2)
F2 C157 S1 112.2(19)
F1 C157 S1 110(2)
F6 C158 F5 105(2)
F6 C158 F4 103(3)
F5 C158 F4 100(2)
F6 C158 S2 117(2)
F5 C158 S2 117(2)
F4 C158 S2 113(2)
F9 C159 F8 107(3)
F9 C159 F7 106(2)
F8 C159 F7 111(3)
F9 C159 S3 111(2)
F8 C159 S3 114(2)
F7 C159 S3 106.6(19)
F12 C160 F10 100(3)
F12 C160 F11 110(3)
F10 C160 F11 98(2)
F12 C160 S4 117(3)
F10 C160 S4 116(2)
F11 C160 S4 114(2)
F15 C161 F13 113(2)
F15 C161 F14 98(2)
F13 C161 F14 107(2)
F15 C161 S5 116(2)
F13 C161 S5 111.7(19)
F14 C161 S5 109.8(18)
F17 C162 F18 122(3)
F17 C162 F16 107(3)
F18 C162 F16 123(3)
F17 C162 S6 97(2)
F18 C162 S6 101(2)
F16 C162 S6 99(2)
F20 C163 F21 110.0(17)
F20 C163 F19 110(2)
F21 C163 F19 107(2)
F20 C163 S7 113.7(18)
F21 C163 S7 112.7(15)
F19 C163 S7 103.2(15)
F22 C164 F23 109(2)
F22 C164 F24 104(2)
F23 C164 F24 101(2)
F22 C164 S8 106(2)
F23 C164 S8 117(2)
F24 C164 S8 119(2)

loop_
_geom_bond_atom_site_label_1
_geom_bond_atom_site_label_2
_geom_bond_distance
Ir1 C20 2.08(2)
Ir1 C17 2.12(2)
Ir1 C21 2.139(17)
Ir1 N1 2.148(13)
Ir1 O1 2.158(11)
Ir1 C18 2.167(16)
Ir1 C19 2.178(19)
Ir1 O2 2.205(11)
Ir2 C28 2.107(19)
Ir2 N3 2.116(12)
Ir2 O4 2.127(11)
Ir2 C31 2.128(17)
Ir2 C27 2.135(18)
Ir2 C30 2.143(17)
Ir2 O3 2.169(12)
Ir2 C29 2.184(18)
Ir3 C40 2.102(19)
Ir3 C37 2.115(19)
Ir3 C38 2.120(16)
Ir3 N2 2.125(12)
Ir3 C41 2.128(19)
Ir3 C39 2.168(19)
Ir3 O6 2.189(11)
Ir3 O5 2.196(12)
Ir4 N4 2.105(13)
Ir4 O7 2.127(12)
Ir4 O8 2.127(11)
Ir4 C50 2.130(17)
Ir4 C47 2.158(18)
Ir4 C48 2.158(17)
Ir4 C49 2.164(17)
Ir4 C51 2.166(18)
Ir5 N13 2.027(17)
Ir5 C60 2.07(2)
Ir5 C61 2.102(19)
Ir5 O9 2.109(12)
Ir5 C57 2.115(19)
Ir5 C59 2.127(18)
Ir5 C58 2.13(2)
Ir5 O10 2.142(12)
Ir6 N5 2.006(13)
Ir6 N6 2.029(12)
Ir6 C67 2.117(10)
Ir6 C68 2.129(10)
Ir6 C71 2.139(11)
Ir6 C69 2.157(10)
Ir6 C70 2.163(10)
Ir6 C69' 2.164(10)
Ir6 C68' 2.179(10)
Ir6 C70' 2.185(10)
Ir6 C67' 2.207(10)
Ir6 C71' 2.211(11)
Ir7 C97 2.109(19)
Ir7 C95 2.12(2)
Ir7 C99 2.123(19)
Ir7 C96 2.15(2)
Ir7 N7 2.149(13)
Ir7 O11 2.160(12)
Ir7 C98 2.164(18)
Ir7 O12 2.204(11)
Ir8 C108 2.121(16)
Ir8 C106 2.133(17)
Ir8 O14 2.141(11)
Ir8 N9 2.146(13)
Ir8 C105 2.147(16)
Ir8 C107 2.154(15)
Ir8 O13 2.156(11)
Ir8 C109 2.207(19)
Ir9 C118 2.100(17)
Ir9 C116 2.124(18)
Ir9 N8 2.129(13)
Ir9 C119 2.147(17)
Ir9 C117 2.16(2)
Ir9 O15 2.166(11)
Ir9 C115 2.166(15)
Ir9 O16 2.191(11)
Ir10 C125 2.09(2)
Ir10 N10 2.132(13)
Ir10 C126 2.132(18)
Ir10 O17 2.148(11)
Ir10 O18 2.148(10)
Ir10 C127 2.166(18)
Ir10 C129 2.169(18)
Ir10 C128 2.172(17)
Ir11 N14 2.032(16)
Ir11 O19 2.097(12)
Ir11 C136 2.104(17)
Ir11 C135 2.131(15)
Ir11 O20 2.132(11)
Ir11 C139 2.151(16)
Ir11 C138 2.159(18)
Ir11 C137 2.17(2)
Ir12 N12 1.994(14)
Ir12 N11 1.996(13)
Ir12 C145 2.139(17)
Ir12 C147 2.154(18)
Ir12 C149 2.16(2)
Ir12 C148 2.165(15)
Ir12 C146 2.18(2)
N1 C5 1.298(19)
N1 C12 1.418(19)
N2 C6 1.35(2)
N2 C7 1.41(2)
N3 C13 1.329(19)
N3 C16 1.34(2)
N4 C14 1.34(2)
N4 C15 1.376(18)
N5 C13 1.34(2)
N6 C14 1.30(2)
N7 C83 1.298(19)
N7 C90 1.41(2)
N8 C84 1.31(2)
N8 C85 1.42(2)
N9 C91 1.31(2)
N9 C94 1.36(2)
N10 C92 1.301(19)
N10 C93 1.415(17)
N11 C91 1.34(2)
N12 C92 1.339(18)
N13 C77 1.17(3)
N14 C155 1.16(2)
O1 C1 1.260(18)
O2 C2 1.272(17)
O3 C2 1.248(18)
O4 C1 1.309(18)
O5 C3 1.245(19)
O6 C4 1.243(19)
O7 C4 1.228(18)
O8 C3 1.24(2)
O9 C5 1.323(18)
O10 C6 1.288(19)
O11 C79 1.271(18)
O12 C80 1.244(19)
O13 C80 1.278(19)
O14 C79 1.284(18)
O15 C81 1.228(17)
O16 C82 1.252(19)
O17 C82 1.233(18)
O18 C81 1.264(18)
O19 C83 1.310(18)
O20 C84 1.290(19)
O21 S1 1.399(17)
O22 S1 1.414(18)
O23 S1 1.45(2)
O24 S2 1.424(18)
O25 S2 1.441(18)
O26 S2 1.420(19)
O27 S3 1.477(19)
O28 S3 1.416(18)
O29 S3 1.398(17)
O30 S4 1.51(2)
O31 S4 1.45(2)
O32 S4 1.48(2)
O33 S5 1.420(15)
O34 S5 1.42(2)
O35 S5 1.54(3)
O36 S6 1.499(15)
O37 S6 1.443(16)
O38 S6 1.494(16)
O39 S7 1.393(17)
O40 S7 1.51(3)
O41 S7 1.39(2)
O42 S8 1.48(3)
O43 S8 1.43(2)
O44 S8 1.40(3)
S1 C157 1.77(3)
S2 C158 1.75(3)
S3 C159 1.87(3)
S4 C160 1.62(3)
S5 C161 1.76(3)
S6 C162 1.790(19)
S7 C163 1.717(16)
S8 C164 1.63(3)
F1 C157 1.40(3)
F2 C157 1.33(3)
F3 C157 1.30(3)
F4 C158 1.36(3)
F5 C158 1.34(3)
F6 C158 1.30(3)
F7 C159 1.42(3)
F8 C159 1.30(3)
F9 C159 1.29(3)
F10 C160 1.39(3)
F11 C160 1.41(3)
F12 C160 1.24(3)
F13 C161 1.39(3)
F14 C161 1.41(3)
F15 C161 1.30(3)
F16 C162 1.351(18)
F17 C162 1.341(18)
F18 C162 1.342(18)
F19 C163 1.396(17)
F20 C163 1.322(17)
F21 C163 1.357(16)
F22 C164 1.336(19)
F23 C164 1.341(19)
F24 C164 1.35(2)
C1 C2 1.49(2)
C3 C4 1.56(2)
C5 C6 1.478(19)
C7 C12 1.40(2)
C7 C8 1.40(2)
C8 C9 1.36(2)
C9 C10 1.33(3)
C10 C11 1.39(2)
C11 C12 1.39(2)
C13 C14 1.51(2)
C15 C16 1.34(2)
C17 C21 1.35(3)
C17 C18 1.45(3)
C17 C22 1.49(3)
C18 C19 1.43(3)
C18 C23 1.52(3)
C19 C20 1.41(2)
C19 C24 1.49(3)
C20 C21 1.48(3)
C20 C25 1.56(3)
C21 C26 1.53(2)
C27 C31 1.41(3)
C27 C28 1.43(3)
C27 C32 1.53(3)
C28 C29 1.446(17)
C28 C33 1.54(3)
C29 C30 1.416(17)
C29 C34 1.52(3)
C30 C31 1.44(3)
C30 C35 1.547(17)
C31 C36 1.48(3)
C37 C38 1.42(3)
C37 C41 1.423(17)
C37 C42 1.50(3)
C38 C39 1.44(3)
C38 C43 1.57(3)
C39 C40 1.42(3)
C39 C44 1.57(3)
C40 C41 1.40(3)
C40 C45 1.52(3)
C41 C46 1.51(3)
C47 C48 1.43(3)
C47 C51 1.52(3)
C47 C52 1.52(3)
C48 C49 1.44(3)
C48 C53 1.51(3)
C49 C50 1.449(16)
C49 C54 1.47(2)
C50 C51 1.38(3)
C50 C55 1.48(3)
C51 C56 1.46(3)
C57 C58 1.37(3)
C57 C61 1.43(3)
C57 C62 1.52(3)
C58 C59 1.434(17)
C58 C63 1.50(3)
C59 C60 1.35(3)
C59 C64 1.51(3)
C60 C61 1.440(17)
C60 C65 1.49(3)
C61 C66 1.50(3)
C67 C71 1.446(6)
C67 C68 1.447(6)
C67 C72 1.538(6)
C68 C69 1.446(6)
C68 C73 1.538(6)
C69 C70 1.447(6)
C69 C74 1.538(6)
C70 C71 1.446(6)
C70 C75 1.538(6)
C71 C76 1.538(6)
C67' C68' 1.453(6)
C67' C71' 1.453(6)
C67' C72' 1.544(6)
C68' C69' 1.453(6)
C68' C73' 1.544(6)
C69' C70' 1.453(6)
C69' C74' 1.544(6)
C70' C71' 1.453(6)
C70' C75' 1.544(6)
C71' C76' 1.544(6)
C77 C78 1.53(4)
C79 C80 1.50(2)
C81 C82 1.56(2)
C83 C84 1.492(19)
C85 C86 1.38(2)
C85 C90 1.39(2)
C86 C87 1.31(3)
C87 C88 1.35(3)
C88 C89 1.31(3)
C89 C90 1.43(2)
C91 C92 1.46(2)
C93 C94 1.35(2)
C95 C96 1.34(3)
C95 C99 1.435(17)
C95 C100 1.50(4)
C96 C101 1.49(3)
C96 C97 1.49(3)
C97 C98 1.42(3)
C97 C102 1.61(3)
C98 C99 1.37(3)
C98 C103 1.49(3)
C99 C104 1.45(3)
C105 C106 1.47(3)
C105 C110 1.48(3)
C105 C109 1.49(3)
C106 C107 1.47(3)
C106 C111 1.50(3)
C107 C108 1.47(3)
C107 C112 1.47(3)
C108 C109 1.41(3)
C108 C113 1.55(3)
C109 C114 1.46(3)
C115 C116 1.43(3)
C115 C119 1.44(3)
C115 C120 1.54(3)
C116 C117 1.432(18)
C116 C121 1.55(3)
C117 C118 1.42(3)
C117 C122 1.52(3)
C118 C119 1.43(2)
C118 C123 1.57(3)
C119 C124 1.49(2)
C125 C126 1.37(3)
C125 C129 1.38(3)
C125 C130 1.56(3)
C126 C127 1.45(3)
C126 C131 1.47(3)
C127 C132 1.46(3)
C127 C128 1.49(3)
C128 C129 1.45(3)
C128 C133 1.53(3)
C129 C134 1.52(3)
C135 C139 1.43(2)
C135 C136 1.45(3)
C135 C140 1.51(3)
C136 C137 1.45(3)
C136 C141 1.57(3)
C137 C138 1.44(2)
C137 C142 1.52(3)
C138 C139 1.44(2)
C138 C143 1.50(3)
C139 C144 1.54(3)
C145 C149 1.42(3)
C145 C146 1.42(3)
C145 C150 1.52(2)
C146 C151 1.42(3)
C146 C147 1.44(2)
C147 C148 1.44(3)
C147 C152 1.53(3)
C148 C149 1.49(3)
C148 C153 1.52(3)
C149 C154 1.54(3)
C155 C156 1.43(3)
C165 O45 1.28(4)

loop_
_geom_torsion_atom_site_label_1
_geom_torsion_atom_site_label_2
_geom_torsion_atom_site_label_3
_geom_torsion_atom_site_label_4
_geom_torsion
Ir1 O1 C1 O4 176.2(10)
Ir1 O1 C1 C2 0.5(16)
Ir2 O4 C1 O1 -176.7(11)
Ir2 O4 C1 C2 -1.0(15)
Ir2 O3 C2 O2 175.1(11)
Ir2 O3 C2 C1 -9.2(16)
Ir1 O2 C2 O3 176.4(11)
Ir1 O2 C2 C1 0.6(15)
O1 C1 C2 O3 -176.8(13)
O4 C1 C2 O3 7(2)
O1 C1 C2 O2 -1(2)
O4 C1 C2 O2 -176.7(12)
Ir4 O8 C3 O5 174.5(12)
Ir4 O8 C3 C4 -7.8(16)
Ir3 O5 C3 O8 -178.4(12)
Ir3 O5 C3 C4 3.9(16)
Ir4 O7 C4 O6 -174.0(13)
Ir4 O7 C4 C3 1.1(17)
Ir3 O6 C4 O7 173.7(13)
Ir3 O6 C4 C3 -1.4(17)
O8 C3 C4 O7 5(2)
O5 C3 C4 O7 -177.4(14)
O8 C3 C4 O6 -179.7(14)
O5 C3 C4 O6 -2(2)
C12 N1 C5 O9 -173.9(13)
Ir1 N1 C5 O9 -2.5(19)
C12 N1 C5 C6 2(2)
Ir1 N1 C5 C6 173.3(11)
Ir5 O9 C5 N1 -179.0(11)
Ir5 O9 C5 C6 4.9(16)
Ir5 O10 C6 N2 177.4(11)
Ir5 O10 C6 C5 -6.2(17)
C7 N2 C6 O10 172.1(14)
Ir3 N2 C6 O10 2.9(19)
C7 N2 C6 C5 -4(2)
Ir3 N2 C6 C5 -173.5(10)
N1 C5 C6 O10 -175.0(14)
O9 C5 C6 O10 1(2)
N1 C5 C6 N2 1(2)
O9 C5 C6 N2 177.5(13)
C6 N2 C7 C12 4(2)
Ir3 N2 C7 C12 172.0(11)
C6 N2 C7 C8 -179.9(15)
Ir3 N2 C7 C8 -12(2)
C12 C7 C8 C9 -7(3)
N2 C7 C8 C9 177.0(16)
C7 C8 C9 C10 1(3)
C8 C9 C10 C11 5(3)
C9 C10 C11 C12 -5(3)
C10 C11 C12 C7 0(2)
C10 C11 C12 N1 -177.6(15)
C8 C7 C12 C11 6(2)
N2 C7 C12 C11 -177.8(15)
C8 C7 C12 N1 -176.7(15)
N2 C7 C12 N1 -1(2)
C5 N1 C12 C11 174.7(15)
Ir1 N1 C12 C11 4(2)
C5 N1 C12 C7 -2(2)
Ir1 N1 C12 C7 -173.3(11)
C16 N3 C13 N5 180.0(17)
Ir2 N3 C13 N5 -11(2)
C16 N3 C13 C14 -1(2)
Ir2 N3 C13 C14 168.8(12)
Ir6 N5 C13 N3 174.9(13)
Ir6 N5 C13 C14 -4.6(19)
Ir6 N6 C14 N4 -172.6(15)
Ir6 N6 C14 C13 -5(2)
C15 N4 C14 N6 172.6(18)
Ir4 N4 C14 N6 5(3)
C15 N4 C14 C13 6(2)
Ir4 N4 C14 C13 -161.6(11)
N3 C13 C14 N6 -173.3(16)
N5 C13 C14 N6 6(2)
N3 C13 C14 N4 -5(3)
N5 C13 C14 N4 175.0(16)
C14 N4 C15 C16 -2(2)
Ir4 N4 C15 C16 165.3(13)
N4 C15 C16 N3 -3(3)
C13 N3 C16 C15 5(3)
Ir2 N3 C16 C15 -164.8(14)
C21 C17 C18 C19 -3(2)
C22 C17 C18 C19 -174.6(18)
Ir1 C17 C18 C19 60.4(13)
C21 C17 C18 C23 179.7(18)
C22 C17 C18 C23 8(3)
Ir1 C17 C18 C23 -116.7(18)
C21 C17 C18 Ir1 -63.6(14)
C22 C17 C18 Ir1 125(2)
C17 C18 C19 C20 -2(2)
C23 C18 C19 C20 175.2(18)
Ir1 C18 C19 C20 56.8(13)
C17 C18 C19 C24 -179.6(18)
C23 C18 C19 C24 -3(3)
Ir1 C18 C19 C24 -121(2)
C17 C18 C19 Ir1 -58.6(12)
C23 C18 C19 Ir1 118.4(19)
C18 C19 C20 C21 6(2)
C24 C19 C20 C21 -176.4(17)
Ir1 C19 C20 C21 64.6(13)
C18 C19 C20 C25 170.4(17)
C24 C19 C20 C25 -12(3)
Ir1 C19 C20 C25 -130.6(19)
C18 C19 C20 Ir1 -59.0(13)
C24 C19 C20 Ir1 118.9(18)
C18 C17 C21 C20 7(2)
C22 C17 C21 C20 177.8(19)
Ir1 C17 C21 C20 -56.8(13)
C18 C17 C21 C26 -178(2)
C22 C17 C21 C26 -6(4)
Ir1 C17 C21 C26 119(2)
C18 C17 C21 Ir1 63.5(13)
C22 C17 C21 Ir1 -125(2)
C19 C20 C21 C17 -8(2)
C25 C20 C21 C17 -172.2(18)
Ir1 C20 C21 C17 58.8(13)
C19 C20 C21 C26 175.8(18)
C25 C20 C21 C26 11(3)
Ir1 C20 C21 C26 -117.6(18)
C19 C20 C21 Ir1 -66.6(13)
C25 C20 C21 Ir1 128.9(19)
C31 C27 C28 C29 5(2)
C32 C27 C28 C29 -176.4(18)
Ir2 C27 C28 C29 64.1(13)
C31 C27 C28 C33 179(2)
C32 C27 C28 C33 -2(3)
Ir2 C27 C28 C33 -121(2)
C31 C27 C28 Ir2 -59.1(13)
C32 C27 C28 Ir2 119.4(18)
C27 C28 C29 C30 -3(2)
C33 C28 C29 C30 -178.0(19)
Ir2 C28 C29 C30 59.7(12)
C27 C28 C29 C34 178(2)
C33 C28 C29 C34 3(4)
Ir2 C28 C29 C34 -119(2)
C27 C28 C29 Ir2 -63.0(13)
C33 C28 C29 Ir2 122(2)
C28 C29 C30 C31 0(2)
C34 C29 C30 C31 180(2)
Ir2 C29 C30 C31 58.9(13)
C28 C29 C30 C35 -172.9(17)
C34 C29 C30 C35 6(3)
Ir2 C29 C30 C35 -114.5(18)
C28 C29 C30 Ir2 -58.4(12)
C34 C29 C30 Ir2 121(2)
C28 C27 C31 C30 -5(2)
C32 C27 C31 C30 177(2)
Ir2 C27 C31 C30 -63.0(12)
C28 C27 C31 C36 -180(2)
C32 C27 C31 C36 2(3)
Ir2 C27 C31 C36 122(2)
C28 C27 C31 Ir2 58.4(13)
C32 C27 C31 Ir2 -120(2)
C29 C30 C31 C27 3(2)
C35 C30 C31 C27 175.1(19)
Ir2 C30 C31 C27 63.0(12)
C29 C30 C31 C36 177(2)
C35 C30 C31 C36 -10(4)
Ir2 C30 C31 C36 -122(2)
C29 C30 C31 Ir2 -60.5(13)
C35 C30 C31 Ir2 112(2)
C41 C37 C38 C39 1(2)
C42 C37 C38 C39 -169.9(19)
Ir3 C37 C38 C39 62.5(13)
C41 C37 C38 C43 178.1(19)
C42 C37 C38 C43 7(3)
Ir3 C37 C38 C43 -121(2)
C41 C37 C38 Ir3 -61.3(13)
C42 C37 C38 Ir3 127.7(19)
C37 C38 C39 C40 -3(2)
C43 C38 C39 C40 -180(2)
Ir3 C38 C39 C40 58.4(13)
C37 C38 C39 C44 -178(2)
C43 C38 C39 C44 5(3)
Ir3 C38 C39 C44 -117(2)
C37 C38 C39 Ir3 -61.2(13)
C43 C38 C39 Ir3 122(2)
C38 C39 C40 C41 4(2)
C44 C39 C40 C41 178(2)
Ir3 C39 C40 C41 62.3(14)
C38 C39 C40 C45 179.5(17)
C44 C39 C40 C45 -6(3)
Ir3 C39 C40 C45 -121.8(18)
C38 C39 C40 Ir3 -58.7(14)
C44 C39 C40 Ir3 116(2)
C39 C40 C41 C37 -3(2)
C45 C40 C41 C37 -178.6(17)
Ir3 C40 C41 C37 60.2(12)
C39 C40 C41 C46 176.5(19)
C45 C40 C41 C46 1(3)
Ir3 C40 C41 C46 -120(2)
C39 C40 C41 Ir3 -63.1(14)
C45 C40 C41 Ir3 121.2(18)
C38 C37 C41 C40 1(2)
C42 C37 C41 C40 171.3(19)
Ir3 C37 C41 C40 -60.1(13)
C38 C37 C41 C46 -178.4(18)
C42 C37 C41 C46 -8(3)
Ir3 C37 C41 C46 120(2)
C38 C37 C41 Ir3 61.1(13)
C42 C37 C41 Ir3 -129(2)
C51 C47 C48 C49 1(2)
C52 C47 C48 C49 -177.9(18)
Ir4 C47 C48 C49 60.9(13)
C51 C47 C48 C53 179(2)
C52 C47 C48 C53 1(3)
Ir4 C47 C48 C53 -121(2)
C51 C47 C48 Ir4 -60.2(12)
C52 C47 C48 Ir4 121(2)
C47 C48 C49 C50 -1(2)
C53 C48 C49 C50 -179(2)
Ir4 C48 C49 C50 59.9(12)
C47 C48 C49 C54 177.5(18)
C53 C48 C49 C54 -1(3)
Ir4 C48 C49 C54 -121.8(19)
C47 C48 C49 Ir4 -60.8(13)
C53 C48 C49 Ir4 121(2)
C48 C49 C50 C51 1(2)
C54 C49 C50 C51 -177.6(18)
Ir4 C49 C50 C51 61.5(14)
C48 C49 C50 C55 -177.0(18)
C54 C49 C50 C55 5(3)
Ir4 C49 C50 C55 -116.2(19)
C48 C49 C50 Ir4 -60.7(12)
C54 C49 C50 Ir4 120.9(19)
C49 C50 C51 C56 177(2)
C55 C50 C51 C56 -5(4)
Ir4 C50 C51 C56 -122(2)
C49 C50 C51 C47 0(2)
C55 C50 C51 C47 177.4(18)
Ir4 C50 C51 C47 60.6(12)
C49 C50 C51 Ir4 -60.9(13)
C55 C50 C51 Ir4 116.9(19)
C48 C47 C51 C50 0(2)
C52 C47 C51 C50 178.3(19)
Ir4 C47 C51 C50 -61.0(13)
C48 C47 C51 C56 -178.0(18)
C52 C47 C51 C56 1(3)
Ir4 C47 C51 C56 121.2(18)
C48 C47 C51 Ir4 60.8(13)
C52 C47 C51 Ir4 -121(2)
C61 C57 C58 C59 1(2)
C62 C57 C58 C59 178(2)
Ir5 C57 C58 C59 60.6(14)
C61 C57 C58 C63 -179(2)
C62 C57 C58 C63 -2(4)
Ir5 C57 C58 C63 -119(2)
C61 C57 C58 Ir5 -59.6(14)
C62 C57 C58 Ir5 117(2)
C57 C58 C59 C60 -2(2)
C63 C58 C59 C60 178(2)
Ir5 C58 C59 C60 58.9(14)
C57 C58 C59 C64 -179(2)
C63 C58 C59 C64 1(3)
Ir5 C58 C59 C64 -118(2)
C57 C58 C59 Ir5 -60.9(14)
C63 C58 C59 Ir5 119(2)
C58 C59 C60 C61 2(2)
C64 C59 C60 C61 179.4(19)
Ir5 C59 C60 C61 62.0(14)
C58 C59 C60 C65 172(2)
C64 C59 C60 C65 -10(3)
Ir5 C59 C60 C65 -128(2)
C58 C59 C60 Ir5 -59.8(14)
C64 C59 C60 Ir5 117(2)
C58 C57 C61 C60 0(2)
C62 C57 C61 C60 -177(2)
Ir5 C57 C61 C60 -60.8(13)
C58 C57 C61 C66 178.0(19)
C62 C57 C61 C66 1(3)
Ir5 C57 C61 C66 117(2)
C58 C57 C61 Ir5 61.1(15)
C62 C57 C61 Ir5 -116(2)
C59 C60 C61 C57 -2(2)
C65 C60 C61 C57 -172(2)
Ir5 C60 C61 C57 62.1(13)
C59 C60 C61 C66 -179(2)
C65 C60 C61 C66 10(3)
Ir5 C60 C61 C66 -116(2)
C59 C60 C61 Ir5 -63.6(14)
C65 C60 C61 Ir5 126(2)
C71 C67 C68 C69 0.0
C72 C67 C68 C69 180.0
Ir6 C67 C68 C69 61.4(4)
C71 C67 C68 C73 -180.0
C72 C67 C68 C73 0.0
Ir6 C67 C68 C73 -118.6(4)
C71 C67 C68 Ir6 -61.4(4)
C72 C67 C68 Ir6 118.6(4)
C67 C68 C69 C70 0.0
C73 C68 C69 C70 180.0
Ir6 C68 C69 C70 60.3(4)
C67 C68 C69 C74 180.0
C73 C68 C69 C74 0.0
Ir6 C68 C69 C74 -119.7(4)
C67 C68 C69 Ir6 -60.3(4)
C73 C68 C69 Ir6 119.7(4)
C68 C69 C70 C71 0.0
C74 C69 C70 C71 180.0
Ir6 C69 C70 C71 59.4(4)
C68 C69 C70 C75 180.0
C74 C69 C70 C75 0.0
Ir6 C69 C70 C75 -120.6(4)
C68 C69 C70 Ir6 -59.4(4)
C74 C69 C70 Ir6 120.6(4)
C69 C70 C71 C67 0.0
C75 C70 C71 C67 180.0
Ir6 C70 C71 C67 59.9(4)
C69 C70 C71 C76 180.0
C75 C70 C71 C76 0.0
Ir6 C70 C71 C76 -120.1(4)
C69 C70 C71 Ir6 -59.9(4)
C75 C70 C71 Ir6 120.1(4)
C68 C67 C71 C70 0.0
C72 C67 C71 C70 180.0
Ir6 C67 C71 C70 -61.1(4)
C68 C67 C71 C76 180.0
C72 C67 C71 C76 0.0
Ir6 C67 C71 C76 118.9(4)
C68 C67 C71 Ir6 61.1(4)
C72 C67 C71 Ir6 -118.9(4)
C71' C67' C68' C69' 0.0
C72' C67' C68' C69' 180.0
Ir6 C67' C68' C69' 60.8(4)
C71' C67' C68' C73' 180.0
C72' C67' C68' C73' 0.0
Ir6 C67' C68' C73' -119.2(4)
C71' C67' C68' Ir6 -60.8(4)
C72' C67' C68' Ir6 119.2(4)
C67' C68' C69' C70' 0.0
C73' C68' C69' C70' 180.0
Ir6 C68' C69' C70' 62.0(4)
C67' C68' C69' C74' 180.0
C73' C68' C69' C74' 0.0
Ir6 C68' C69' C74' -118.0(4)
C67' C68' C69' Ir6 -62.0(4)
C73' C68' C69' Ir6 118.0(4)
C68' C69' C70' C71' 0.0
C74' C69' C70' C71' 180.0
Ir6 C69' C70' C71' 61.8(4)
C68' C69' C70' C75' 180.0
C74' C69' C70' C75' 0.0
Ir6 C69' C70' C75' -118.2(4)
C68' C69' C70' Ir6 -61.8(4)
C74' C69' C70' Ir6 118.2(4)
C68' C67' C71' C70' 0.0
C72' C67' C71' C70' 180.0
Ir6 C67' C71' C70' -60.0(4)
C68' C67' C71' C76' 180.0
C72' C67' C71' C76' 0.0
Ir6 C67' C71' C76' 120.0(4)
C68' C67' C71' Ir6 60.0(4)
C72' C67' C71' Ir6 -120.0(4)
C69' C70' C71' C67' 0.0
C75' C70' C71' C67' 180.0
Ir6 C70' C71' C67' 60.6(4)
C69' C70' C71' C76' -180.0
C75' C70' C71' C76' 0.0
Ir6 C70' C71' C76' -119.4(4)
C69' C70' C71' Ir6 -60.6(4)
C75' C70' C71' Ir6 119.4(4)
Ir7 O11 C79 O14 -178.5(11)
Ir7 O11 C79 C80 -0.5(16)
Ir8 O14 C79 O11 174.9(11)
Ir8 O14 C79 C80 -3.2(16)
Ir7 O12 C80 O13 -178.0(12)
Ir7 O12 C80 C79 1.1(17)
Ir8 O13 C80 O12 -173.2(12)
Ir8 O13 C80 C79 7.7(17)
O11 C79 C80 O12 0(2)
O14 C79 C80 O12 177.7(13)
O11 C79 C80 O13 178.7(13)
O14 C79 C80 O13 -3(2)
Ir9 O15 C81 O18 178.2(11)
Ir9 O15 C81 C82 -6.7(17)
Ir10 O18 C81 O15 -177.3(12)
Ir10 O18 C81 C82 7.4(15)
Ir10 O17 C82 O16 174.7(13)
Ir10 O17 C82 C81 -2.2(17)
Ir9 O16 C82 O17 -175.3(13)
Ir9 O16 C82 C81 1.7(16)
O15 C81 C82 O17 -179.2(14)
O18 C81 C82 O17 -4(2)
O15 C81 C82 O16 3(2)
O18 C81 C82 O16 179.1(13)
C90 N7 C83 O19 175.1(13)
Ir7 N7 C83 O19 0.1(19)
C90 N7 C83 C84 4(2)
Ir7 N7 C83 C84 -171.1(10)
Ir11 O19 C83 N7 -179.8(11)
Ir11 O19 C83 C84 -8.2(16)
Ir11 O20 C84 N8 -174.2(11)
Ir11 O20 C84 C83 -0.6(16)
C85 N8 C84 O20 -176.0(15)
Ir9 N8 C84 O20 -11(2)
C85 N8 C84 C83 11(2)
Ir9 N8 C84 C83 176.2(10)
N7 C83 C84 O20 177.6(14)
O19 C83 C84 O20 5.9(19)
N7 C83 C84 N8 -9(2)
O19 C83 C84 N8 179.6(14)
C84 N8 C85 C86 174.6(17)
Ir9 N8 C85 C86 10(3)
C84 N8 C85 C90 -9(3)
Ir9 N8 C85 C90 -173.3(13)
C90 C85 C86 C87 7(3)
N8 C85 C86 C87 -176(2)
C85 C86 C87 C88 -9(4)
C86 C87 C88 C89 8(4)
C87 C88 C89 C90 -6(3)
C86 C85 C90 N7 -178.8(16)
N8 C85 C90 N7 5(3)
C86 C85 C90 C89 -5(3)
N8 C85 C90 C89 178.2(17)
C83 N7 C90 C85 -2(2)
Ir7 N7 C90 C85 172.3(14)
C83 N7 C90 C89 -175.5(15)
Ir7 N7 C90 C89 -1(2)
C88 C89 C90 C85 5(3)
C88 C89 C90 N7 178.5(18)
C94 N9 C91 N11 177.1(17)
Ir8 N9 C91 N11 10(2)
C94 N9 C91 C92 0(2)
Ir8 N9 C91 C92 -167.7(11)
Ir12 N11 C91 N9 -174.2(14)
Ir12 N11 C91 C92 3.2(19)
C93 N10 C92 N12 -173.9(16)
Ir10 N10 C92 N12 -14(2)
C93 N10 C92 C91 0(2)
Ir10 N10 C92 C91 160.6(12)
Ir12 N12 C92 N10 176.2(13)
Ir12 N12 C92 C91 1.4(19)
N9 C91 C92 N10 0(2)
N11 C91 C92 N10 -177.9(15)
N9 C91 C92 N12 174.7(15)
N11 C91 C92 N12 -3(2)
C92 N10 C93 C94 0(2)
Ir10 N10 C93 C94 -161.3(12)
N10 C93 C94 N9 -1(3)
C91 N9 C94 C93 1(3)
Ir8 N9 C94 C93 168.3(13)
C99 C95 C96 C101 -176(3)
C100 C95 C96 C101 7(5)
Ir7 C95 C96 C101 -113(3)
C99 C95 C96 C97 -5(3)
C100 C95 C96 C97 179(2)
Ir7 C95 C96 C97 57.7(15)
C99 C95 C96 Ir7 -62.3(15)
C100 C95 C96 Ir7 121(2)
C95 C96 C97 C98 5(2)
C101 C96 C97 C98 178(3)
Ir7 C96 C97 C98 64.7(13)
C95 C96 C97 C102 175(2)
C101 C96 C97 C102 -12(4)
Ir7 C96 C97 C102 -126(2)
C95 C96 C97 Ir7 -59.2(17)
C101 C96 C97 Ir7 113(3)
C96 C97 C98 C99 -4(2)
C102 C97 C98 C99 -174(2)
Ir7 C97 C98 C99 59.6(14)
C96 C97 C98 C103 178.9(18)
C102 C97 C98 C103 9(3)
Ir7 C97 C98 C103 -117.6(17)
C96 C97 C98 Ir7 -63.5(14)
C102 C97 C98 Ir7 127(2)
C97 C98 C99 C95 1(2)
C103 C98 C99 C95 178(2)
Ir7 C98 C99 C95 60.0(15)
C97 C98 C99 C104 178(2)
C103 C98 C99 C104 -5(4)
Ir7 C98 C99 C104 -123(3)
C97 C98 C99 Ir7 -58.7(14)
C103 C98 C99 Ir7 118(2)
C96 C95 C99 C98 2(3)
C100 C95 C99 C98 179(2)
Ir7 C95 C99 C98 -61.7(16)
C96 C95 C99 C104 -175(3)
C100 C95 C99 C104 2(4)
Ir7 C95 C99 C104 121(3)
C96 C95 C99 Ir7 64.0(16)
C100 C95 C99 Ir7 -119(3)
C110 C105 C106 C107 -177.9(19)
C109 C105 C106 C107 -4.6(19)
Ir8 C105 C106 C107 58.9(12)
C110 C105 C106 C111 3(3)
C109 C105 C106 C111 176.0(17)
Ir8 C105 C106 C111 -120.5(18)
C110 C105 C106 Ir8 123(2)
C109 C105 C106 Ir8 -63.5(11)
C105 C106 C107 C108 2.7(18)
C111 C106 C107 C108 -178.0(18)
Ir8 C106 C107 C108 61.4(10)
C105 C106 C107 C112 179(2)
C111 C106 C107 C112 -1(3)
Ir8 C106 C107 C112 -122(2)
C105 C106 C107 Ir8 -58.7(12)
C111 C106 C107 Ir8 120.6(19)
C106 C107 C108 C109 0.4(19)
C112 C107 C108 C109 -176(2)
Ir8 C107 C108 C109 62.1(13)
C106 C107 C108 C113 -178.1(16)
C112 C107 C108 C113 5(3)
Ir8 C107 C108 C113 -116.4(16)
C106 C107 C108 Ir8 -61.7(10)
C112 C107 C108 Ir8 122(2)
C107 C108 C109 C114 178.4(19)
C113 C108 C109 C114 -3(3)
Ir8 C108 C109 C114 -121(2)
C107 C108 C109 C105 -3(2)
C113 C108 C109 C105 175.3(16)
Ir8 C108 C109 C105 57.2(11)
C107 C108 C109 Ir8 -60.4(12)
C113 C108 C109 Ir8 118.1(17)
C106 C105 C109 C108 4.6(18)
C110 C105 C109 C108 178.1(18)
Ir8 C105 C109 C108 -57.1(12)
C106 C105 C109 C114 -176.9(18)
C110 C105 C109 C114 -3(3)
Ir8 C105 C109 C114 121.5(19)
C106 C105 C109 Ir8 61.7(11)
C110 C105 C109 Ir8 -124.8(19)
C119 C115 C116 C117 2(2)
C120 C115 C116 C117 178.4(17)
Ir9 C115 C116 C117 61.7(13)
C119 C115 C116 C121 174.2(17)
C120 C115 C116 C121 -9(3)
Ir9 C115 C116 C121 -126.1(19)
C119 C115 C116 Ir9 -59.7(12)
C120 C115 C116 Ir9 116.8(17)
C115 C116 C117 C118 -2(2)
C121 C116 C117 C118 -174.2(17)
Ir9 C116 C117 C118 59.8(12)
C115 C116 C117 C122 176.8(17)
C121 C116 C117 C122 5(3)
Ir9 C116 C117 C122 -122(2)
C115 C116 C117 Ir9 -61.7(13)
C121 C116 C117 Ir9 126.0(18)
C116 C117 C118 C119 1(2)
C122 C117 C118 C119 -177.4(18)
Ir9 C117 C118 C119 61.6(13)
C116 C117 C118 C123 -179.6(17)
C122 C117 C118 C123 2(3)
Ir9 C117 C118 C123 -119.2(18)
C116 C117 C118 Ir9 -60.4(12)
C122 C117 C118 Ir9 121(2)
C117 C118 C119 C115 0(2)
C123 C118 C119 C115 -179.4(15)
Ir9 C118 C119 C115 62.0(12)
C117 C118 C119 C124 176.4(19)
C123 C118 C119 C124 -3(3)
Ir9 C118 C119 C124 -121(2)
C117 C118 C119 Ir9 -62.1(13)
C123 C118 C119 Ir9 118.6(16)
C116 C115 C119 C118 -1.1(19)
C120 C115 C119 C118 -177.5(17)
Ir9 C115 C119 C118 -60.2(11)
C116 C115 C119 C124 -177.9(18)
C120 C115 C119 C124 6(3)
Ir9 C115 C119 C124 123.0(19)
C116 C115 C119 Ir9 59.2(11)
C120 C115 C119 Ir9 -117.3(18)
C129 C125 C126 C127 -4(3)
C130 C125 C126 C127 -179(2)
Ir10 C125 C126 C127 60.8(14)
C129 C125 C126 C131 178(2)
C130 C125 C126 C131 4(4)
Ir10 C125 C126 C131 -117(2)
C129 C125 C126 Ir10 -65.2(16)
C130 C125 C126 Ir10 120(2)
C125 C126 C127 C132 176(2)
C131 C126 C127 C132 -6(3)
Ir10 C126 C127 C132 -124(2)
C125 C126 C127 C128 1(2)
C131 C126 C127 C128 179.0(19)
Ir10 C126 C127 C128 60.8(12)
C125 C126 C127 Ir10 -59.5(15)
C131 C126 C127 Ir10 118(2)
C126 C127 C128 C129 2(2)
C132 C127 C128 C129 -173(2)
Ir10 C127 C128 C129 62.1(12)
C126 C127 C128 C133 -179.3(19)
C132 C127 C128 C133 6(3)
Ir10 C127 C128 C133 -119.2(18)
C126 C127 C128 Ir10 -60.1(13)
C132 C127 C128 Ir10 125(2)
C126 C125 C129 C128 6(3)
C130 C125 C129 C128 -180(2)
Ir10 C125 C129 C128 -58.4(14)
C126 C125 C129 C134 -177.1(19)
C130 C125 C129 C134 -3(4)
Ir10 C125 C129 C134 119(2)
C126 C125 C129 Ir10 64.2(16)
C130 C125 C129 Ir10 -121(2)
C127 C128 C129 C125 -5(2)
C133 C128 C129 C125 177(2)
Ir10 C128 C129 C125 56.9(15)
C127 C128 C129 C134 178.2(18)
C133 C128 C129 C134 0(4)
Ir10 C128 C129 C134 -120.2(19)
C127 C128 C129 Ir10 -61.6(12)
C133 C128 C129 Ir10 120(2)
C139 C135 C136 C137 1.2(19)
C140 C135 C136 C137 -178.4(19)
Ir11 C135 C136 C137 63.0(12)
C139 C135 C136 C141 179.3(16)
C140 C135 C136 C141 0(3)
Ir11 C135 C136 C141 -118.9(17)
C139 C135 C136 Ir11 -61.8(11)
C140 C135 C136 Ir11 118.6(19)
C135 C136 C137 C138 -3(2)
C141 C136 C137 C138 179.5(18)
Ir11 C136 C137 C138 59.5(13)
C135 C136 C137 C142 -177.6(17)
C141 C136 C137 C142 4(3)
Ir11 C136 C137 C142 -115.6(19)
C135 C136 C137 Ir11 -62.0(12)
C141 C136 C137 Ir11 120.0(19)
C136 C137 C138 C139 3(2)
C142 C137 C138 C139 177.9(18)
Ir11 C137 C138 C139 60.9(12)
C136 C137 C138 C143 -178.7(17)
C142 C137 C138 C143 -4(3)
Ir11 C137 C138 C143 -120.7(19)
C136 C137 C138 Ir11 -58.0(13)
C142 C137 C138 Ir11 117(2)
C136 C135 C139 C138 0.6(19)
C140 C135 C139 C138 -179.8(19)
Ir11 C135 C139 C138 -59.7(12)
C136 C135 C139 C144 -179.0(16)
C140 C135 C139 C144 1(3)
Ir11 C135 C139 C144 120.6(18)
C136 C135 C139 Ir11 60.4(11)
C140 C135 C139 Ir11 -120(2)
C137 C138 C139 C135 -2(2)
C143 C138 C139 C135 179.4(18)
Ir11 C138 C139 C135 59.1(12)
C137 C138 C139 C144 177.4(17)
C143 C138 C139 C144 -1(3)
Ir11 C138 C139 C144 -121.2(17)
C137 C138 C139 Ir11 -61.4(13)
C143 C138 C139 Ir11 120(2)
C149 C145 C146 C151 -177(2)
C150 C145 C146 C151 5(3)
Ir12 C145 C146 C151 -116(2)
C149 C145 C146 C147 -2(2)
C150 C145 C146 C147 179.9(16)
Ir12 C145 C146 C147 59.8(12)
C149 C145 C146 Ir12 -61.9(13)
C150 C145 C146 Ir12 120.1(18)
C145 C146 C147 C148 1(2)
C151 C146 C147 C148 176.6(18)
Ir12 C146 C147 C148 60.4(12)
C145 C146 C147 C152 -177.1(18)
C151 C146 C147 C152 -1(3)
Ir12 C146 C147 C152 -118(2)
C145 C146 C147 Ir12 -59.5(13)
C151 C146 C147 Ir12 116.2(19)
C146 C147 C148 C149 0.5(19)
C152 C147 C148 C149 178.7(16)
Ir12 C147 C148 C149 61.5(11)
C146 C147 C148 C153 -179.5(18)
C152 C147 C148 C153 -1(3)
Ir12 C147 C148 C153 -118.6(19)
C146 C147 C148 Ir12 -60.9(12)
C152 C147 C148 Ir12 117.3(17)
C146 C145 C149 C148 2(2)
C150 C145 C149 C148 -179.6(17)
Ir12 C145 C149 C148 -60.2(12)
C146 C145 C149 C154 178.7(18)
C150 C145 C149 C154 -3(3)
Ir12 C145 C149 C154 116.1(18)
C146 C145 C149 Ir12 62.6(13)
C150 C145 C149 Ir12 -119.4(19)
C147 C148 C149 C145 -1.8(18)
C153 C148 C149 C145 178.3(16)
Ir12 C148 C149 C145 60.1(12)
C147 C148 C149 C154 -178.1(17)
C153 C148 C149 C154 2(3)
Ir12 C148 C149 C154 -116.2(18)
C147 C148 C149 Ir12 -61.8(11)
C153 C148 C149 Ir12 118.2(17)
O21 S1 C157 F3 -62(2)
O22 S1 C157 F3 178.5(19)
O23 S1 C157 F3 57(2)
O21 S1 C157 F2 61(2)
O22 S1 C157 F2 -59(2)
O23 S1 C157 F2 -180(2)
O21 S1 C157 F1 179.9(17)
O22 S1 C157 F1 60.5(19)
O23 S1 C157 F1 -61(2)
O26 S2 C158 F6 65(3)
O24 S2 C158 F6 -179(2)
O25 S2 C158 F6 -56(3)
O26 S2 C158 F5 -62(3)
O24 S2 C158 F5 54(3)
O25 S2 C158 F5 178(2)
O26 S2 C158 F4 -176.8(19)
O24 S2 C158 F4 -61(2)
O25 S2 C158 F4 63(2)
O29 S3 C159 F9 61(2)
O28 S3 C159 F9 180(2)
O27 S3 C159 F9 -57(2)
O29 S3 C159 F8 -178(2)
O28 S3 C159 F8 -59(2)
O27 S3 C159 F8 64(2)
O29 S3 C159 F7 -55(2)
O28 S3 C159 F7 65(2)
O27 S3 C159 F7 -172(2)
O31 S4 C160 F12 -178(2)
O32 S4 C160 F12 54(3)
O30 S4 C160 F12 -68(3)
O31 S4 C160 F10 64(2)
O32 S4 C160 F10 -64(2)
O30 S4 C160 F10 174(2)
O31 S4 C160 F11 -48(2)
O32 S4 C160 F11 -176.4(19)
O30 S4 C160 F11 61(2)
O34 S5 C161 F15 68(2)
O33 S5 C161 F15 -171(2)
O35 S5 C161 F15 -53(2)
O34 S5 C161 F13 -64(2)
O33 S5 C161 F13 57(2)
O35 S5 C161 F13 175(2)
O34 S5 C161 F14 178(2)
O33 S5 C161 F14 -61(2)
O35 S5 C161 F14 57(2)
O37 S6 C162 F17 70(3)
O38 S6 C162 F17 -60(3)
O36 S6 C162 F17 -170(2)
O37 S6 C162 F18 -55(3)
O38 S6 C162 F18 175(3)
O36 S6 C162 F18 65(3)
O37 S6 C162 F16 179(2)
O38 S6 C162 F16 49(3)
O36 S6 C162 F16 -61(3)
O41 S7 C163 F20 -55(2)
O39 S7 C163 F20 -175.7(18)
O40 S7 C163 F20 64(2)
O41 S7 C163 F21 178.9(19)
O39 S7 C163 F21 58(2)
O40 S7 C163 F21 -62(2)
O41 S7 C163 F19 64.4(18)
O39 S7 C163 F19 -56.3(18)
O40 S7 C163 F19 -176.2(18)
O44 S8 C164 F22 55(3)
O43 S8 C164 F22 -67(2)
O42 S8 C164 F22 177(2)
O44 S8 C164 F23 176(3)
O43 S8 C164 F23 55(3)
O42 S8 C164 F23 -62(3)
O44 S8 C164 F24 -62(3)
O43 S8 C164 F24 177(2)
O42 S8 C164 F24 60(3)
